data_7035556
loop_
_publ_author_name
'McDonald, Cecelia'
'Williams, David W.'
'Comar, Priyanka'
'Coles, Simon J.'
'Keene, Tony D.'
'Pitak, Mateusz B.'
'Brechin, Euan K.'
'Jones, Leigh F.'

_publ_section_title
;
 Molecular Pac-Man and Tacos: layered Cu(ii) cages from ligands with high
 binding site concentrations.
;
_journal_issue 29
_journal_name_full 'Dalton transactions (Cambridge, England : 2003)'
_journal_page_first 13359
_journal_page_last 13368
_journal_paper_doi 10.1039/c5dt01463h
_journal_volume 44
_journal_year 2015
_chemical_formula_sum 'C246 H202 Cl4 Cu30 N32 O94'
_chemical_formula_weight 7158.38
_chemical_name_common '[Cu30]'
_chemical_name_systematic
;
 ?
;
_chemical_properties_physical Hygroscopic
_space_group_crystal_system triclinic
_space_group_IT_number 2
_space_group_name_Hall '-P 1'
_space_group_name_H-M_alt 'P -1'
_symmetry_space_group_name_Hall '-P 1'
_symmetry_space_group_name_H-M 'P -1'
_atom_sites_solution_hydrogens geom
_audit_creation_method SHELXL-2014
_audit_update_record
;
2015-06-22 deposited with the CCDC.
2015-06-24 downloaded from the CCDC.
;
_cell_angle_alpha 92.913(3)
_cell_angle_beta 99.064(3)
_cell_angle_gamma 103.632(3)
_cell_formula_units_Z 2
_cell_length_a 18.6255(5)
_cell_length_b 20.6535(7)
_cell_length_c 38.2976(12)
_cell_measurement_reflns_used 11621
_cell_measurement_temperature 150(3)
_cell_measurement_theta_max 24.8580
_cell_measurement_theta_min 3.2280
_cell_volume 14079.1(8)
_computing_cell_refinement XPREP
_computing_data_collection 'Thu Mar 20 12:22:59 2014'
_computing_data_reduction CrysAlisPro
_computing_molecular_graphics DIAMOND
_computing_publication_material 'SHELXL-97/2 (Sheldrick,1997)'
_computing_structure_refinement 'SHELXL-2014 (Sheldrick, 2014)'
_computing_structure_solution X-SEED
_diffrn_ambient_temperature 150(3)
_diffrn_detector_area_resol_mean 16.1048
_diffrn_measured_fraction_theta_full 0.998
_diffrn_measured_fraction_theta_max 0.998
_diffrn_measurement_device_type 'Xcalibur, Sapphire3'
_diffrn_measurement_method '\w scans'
_diffrn_radiation_type MoK\a
_diffrn_radiation_wavelength 0.71073
_diffrn_reflns_av_R_equivalents 0.1034
_diffrn_reflns_av_unetI/netI 0.2135
_diffrn_reflns_laue_measured_fraction_full 0.998
_diffrn_reflns_laue_measured_fraction_max 0.998
_diffrn_reflns_limit_h_max 22
_diffrn_reflns_limit_h_min -22
_diffrn_reflns_limit_k_max 24
_diffrn_reflns_limit_k_min -24
_diffrn_reflns_limit_l_max 46
_diffrn_reflns_limit_l_min -45
_diffrn_reflns_number 112213
_diffrn_reflns_point_group_measured_fraction_full 0.998
_diffrn_reflns_point_group_measured_fraction_max 0.998
_diffrn_reflns_theta_full 25.242
_diffrn_reflns_theta_max 25.350
_diffrn_reflns_theta_min 2.951
_diffrn_source 'Enhance (Mo) X-ray Source'
_exptl_absorpt_coefficient_mu 2.340
_exptl_absorpt_correction_T_max 1.00000
_exptl_absorpt_correction_T_min 0.74499
_exptl_absorpt_correction_type multi-scan
_exptl_absorpt_process_details
;
crysalispro, agilent technologies,
version 1.171.37.31 (release 14-01-2014 crysalis171 .net)
(compiled jan 14 2014,18:38:05)
empirical absorption correction using spherical harmonics,
 implemented in scale3 abspack scaling algorithm. 
;
_exptl_crystal_colour Green
_exptl_crystal_density_diffrn 1.689
_exptl_crystal_description Block
_exptl_crystal_F_000 7184
_exptl_crystal_preparation 'Magnetic properties'
_exptl_crystal_recrystallization_method 'Re-crystallisation from solvent: MeOH '
_exptl_crystal_size_max 0.08
_exptl_crystal_size_mid 0.05
_exptl_crystal_size_min 0.04
_refine_diff_density_max 2.309
_refine_diff_density_min -1.562
_refine_diff_density_rms 0.203
_refine_ls_extinction_method none
_refine_ls_goodness_of_fit_ref 1.054
_refine_ls_hydrogen_treatment constr
_refine_ls_matrix_type full
_refine_ls_number_parameters 2327
_refine_ls_number_reflns 51469
_refine_ls_number_restraints 10
_refine_ls_restrained_S_all 1.054
_refine_ls_R_factor_all 0.1962
_refine_ls_R_factor_gt 0.1234
_refine_ls_shift/su_max 0.000
_refine_ls_shift/su_mean 0.000
_refine_ls_structure_factor_coef Fsqd
_refine_ls_weighting_details 'w=1/[\s^2^(Fo^2^)+(0.1501P)^2^] where P=(Fo^2^+2Fc^2^)/3'
_refine_ls_weighting_scheme calc
_refine_ls_wR_factor_gt 0.2895
_refine_ls_wR_factor_ref 0.3398
_reflns_Friedel_coverage 0.000
_reflns_number_gt 25059
_reflns_number_total 51469
_reflns_threshold_expression 'I > 2\s(I)'
_cod_data_source_file c5dt01463h2.cif
_cod_data_source_block cu30
_cod_depositor_comments 'Adding full bibliography for 7035553--7035558.cif.'
_cod_database_code 7035556
_shelx_space_group_comment
;
The symmetry employed for this shelxl refinement is uniquely defined
by the following loop, which should always be used as a source of
symmetry information in preference to the above space-group names.
They are only intended as comments.
;
_shelx_estimated_absorpt_t_min 0.835
_shelx_estimated_absorpt_t_max 0.912
_shelxl_version_number 2014-1

loop_
_space_group_symop_operation_xyz
'x, y, z'
'-x, -y, -z'

loop_
_atom_site_label
_atom_site_type_symbol
_atom_site_fract_x
_atom_site_fract_y
_atom_site_fract_z
_atom_site_U_iso_or_equiv
_atom_site_adp_type
_atom_site_occupancy
_atom_site_site_symmetry_order
_atom_site_calc_flag
_atom_site_refinement_flags_posn
_atom_site_refinement_flags_adp
_atom_site_disorder_assembly
_atom_site_disorder_group
Cu1 Cu -0.10034(10) 0.26699(8) 0.27961(4) 0.0344(4) Uani 1 1 d . . . .
Cu2 Cu 0.05490(9) 0.38061(8) 0.31856(4) 0.0319(4) Uani 1 1 d . . . .
Cu3 Cu 0.12693(10) 0.35165(8) 0.24789(4) 0.0339(4) Uani 1 1 d . . . .
Cu4 Cu 0.27564(10) 0.48911(8) 0.29025(4) 0.0332(4) Uani 1 1 d . . . .
Cu5 Cu 0.20287(11) 0.45425(8) 0.19865(4) 0.0376(4) Uani 1 1 d . . . .
Cu6 Cu 0.27267(11) 0.61740(8) 0.19889(4) 0.0375(4) Uani 1 1 d . . . .
Cu7 Cu 0.19927(11) 0.59926(9) 0.11269(4) 0.0398(4) Uani 1 1 d . . . .
Cu8 Cu 0.16713(10) 0.24874(10) 0.39130(4) 0.0383(4) Uani 1 1 d . . . .
Cu9 Cu 0.34797(10) 0.32328(9) 0.39775(4) 0.0372(4) Uani 1 1 d . . . .
Cu10 Cu 0.30912(9) 0.34900(8) 0.31207(4) 0.0309(4) Uani 1 1 d . . . .
Cu11 Cu 0.49003(9) 0.45756(8) 0.32684(4) 0.0303(4) Uani 1 1 d . . . .
Cu12 Cu 0.41342(9) 0.43732(8) 0.25093(4) 0.0280(4) Uani 1 1 d . . . .
Cu13 Cu 0.57120(10) 0.57609(8) 0.27067(4) 0.0337(4) Uani 1 1 d . . . .
Cu14 Cu 0.51490(9) 0.62010(8) 0.19104(4) 0.0289(4) Uani 1 1 d . . . .
Cu15 Cu 0.68259(10) 0.73086(9) 0.20191(4) 0.0385(4) Uani 1 1 d . . . .
Cu16 Cu 0.48711(10) 0.36921(8) 0.07840(4) 0.0299(4) Uani 1 1 d . . . .
Cu17 Cu 0.57321(10) 0.45742(7) 0.15338(4) 0.0284(4) Uani 1 1 d . . . .
Cu18 Cu 0.46629(9) 0.34277(7) 0.19415(4) 0.0271(4) Uani 1 1 d . . . .
Cu19 Cu 0.58326(9) 0.42905(8) 0.27312(4) 0.0283(4) Uani 1 1 d . . . .
Cu20 Cu 0.45796(9) 0.31373(8) 0.28433(4) 0.0280(4) Uani 1 1 d . . . .
Cu21 Cu 0.60111(9) 0.37047(8) 0.36003(4) 0.0310(4) Uani 1 1 d . . . .
Cu22 Cu 0.52023(10) 0.23491(8) 0.39457(4) 0.0336(4) Uani 1 1 d . . . .
Cu23 Cu 0.63035(10) 0.30181(10) 0.47191(4) 0.0411(4) Uani 1 1 d . . . .
Cu24 Cu 0.34844(11) -0.03555(10) 0.32797(5) 0.0502(5) Uani 1 1 d . . . .
Cu25 Cu 0.49697(10) 0.07412(8) 0.30685(4) 0.0344(4) Uani 1 1 d . . . .
Cu26 Cu 0.37424(10) 0.11317(8) 0.24432(4) 0.0340(4) Uani 1 1 d . . . .
Cu27 Cu 0.53459(9) 0.22295(8) 0.22404(4) 0.0292(4) Uani 1 1 d . . . .
Cu28 Cu 0.36087(10) 0.15909(8) 0.16667(4) 0.0318(4) Uani 1 1 d . . . .
Cu29 Cu 0.31398(10) 0.08093(8) 0.04888(4) 0.0321(4) Uani 1 1 d . . . .
Cu30 Cu 0.46858(10) 0.16337(8) 0.10571(4) 0.0301(4) Uani 1 1 d . . . .
Cl1_a Cl 0.0188(6) -0.1274(5) -0.0428(2) 0.159(3) Uiso 1 1 d D . A 1
Cl2 Cl -0.4050(2) 0.07178(18) 0.17716(10) 0.0461(9) Uani 1 1 d . . . .
Cl3 Cl 0.9209(3) 0.4947(3) 0.08083(14) 0.0886(17) Uani 1 1 d . . . .
Cl4 Cl 0.9355(3) 0.3573(2) 0.58966(11) 0.0683(13) Uani 1 1 d . . . .
O1 O -0.1792(5) 0.3402(5) 0.2727(2) 0.036(2) Uani 1 1 d . . . .
O2 O -0.0513(5) 0.3462(5) 0.3160(2) 0.036(2) Uani 1 1 d . . . .
O3 O 0.2776(5) 0.4759(5) 0.3396(2) 0.035(2) Uani 1 1 d . . . .
O4 O 0.1845(5) 0.4222(4) 0.2849(2) 0.032(2) Uani 1 1 d . . . .
O5 O -0.1454(7) 0.1527(5) 0.3711(2) 0.054(3) Uani 1 1 d . . . .
O6 O -0.1435(6) 0.2183(4) 0.3150(2) 0.042(2) Uani 1 1 d . . . .
O7 O 0.0541(6) 0.2918(5) 0.2125(2) 0.044(3) Uani 1 1 d . . . .
O8 O 0.0525(5) 0.3258(4) 0.2759(2) 0.033(2) Uani 1 1 d . . . .
O9 O 0.2045(5) 0.3729(4) 0.22005(19) 0.032(2) Uani 1 1 d . . . .
O10 O 0.1451(6) 0.4166(5) 0.1523(2) 0.046(3) Uani 1 1 d . . . .
O11 O 0.2135(6) 0.5316(5) 0.1751(3) 0.049(3) Uani 1 1 d . . . .
O12 O 0.5952(5) 0.6207(4) 0.2296(2) 0.035(2) Uani 1 1 d . . . .
O13 O 0.2747(8) 0.8031(7) 0.0858(4) 0.077(4) Uani 1 1 d . . . .
O14 O 0.2347(7) 0.6580(5) 0.1598(3) 0.054(3) Uani 1 1 d . . . .
O15 O 0.4267(5) 0.1041(4) 0.06353(19) 0.0258(19) Uani 1 1 d . . . .
O16 O 0.2611(5) 0.5097(4) 0.2418(2) 0.033(2) Uani 1 1 d . . . .
O17 O 0.3624(5) 0.5630(5) 0.2941(2) 0.041(2) Uani 1 1 d . . . .
O18 O 0.1099(6) 0.3010(6) 0.4975(2) 0.060(3) Uani 1 1 d . . . .
O19 O 0.1338(6) 0.2634(6) 0.4345(2) 0.048(3) Uani 1 1 d . . . .
O20 O 0.2804(5) 0.3173(5) 0.35520(19) 0.033(2) Uani 1 1 d . . . .
O21 O 0.2148(5) 0.2872(5) 0.2906(2) 0.033(2) Uani 1 1 d . . . .
O22 O 0.3311(5) 0.3879(4) 0.2702(2) 0.032(2) Uani 1 1 d . . . .
H22 H 0.2864 0.3804 0.2531 0.039 Uiso 1 1 calc R U . .
O23 O 0.3659(5) 0.4452(4) 0.2046(2) 0.0275(19) Uani 1 1 d . . . .
O24 O 0.4785(5) 0.5212(4) 0.2420(2) 0.030(2) Uani 1 1 d . . . .
O25 O 0.5721(5) 0.7040(4) 0.1799(2) 0.037(2) Uani 1 1 d . . . .
O26 O 0.6466(6) 0.8307(5) 0.1977(3) 0.048(3) Uani 1 1 d . . . .
O27 O 0.7402(7) 0.7147(5) 0.0946(2) 0.054(3) Uani 1 1 d . . . .
O28 O 0.7148(6) 0.7389(4) 0.1575(3) 0.043(2) Uani 1 1 d . . . .
O29 O 0.2459(6) 0.6728(5) 0.0896(3) 0.048(3) Uani 1 1 d . . . .
O30 O 0.6599(6) 0.6391(5) 0.2941(2) 0.046(3) Uani 1 1 d . . . .
O31 O 0.5519(5) 0.5373(4) 0.3128(2) 0.034(2) Uani 1 1 d . . . .
H31 H 0.5812 0.5651 0.3330 0.041 Uiso 1 1 calc R U . .
O32 O 0.5189(6) 0.4759(5) 0.3764(2) 0.049(3) Uani 1 1 d . . . .
O33 O 0.4067(5) 0.3939(4) 0.33963(19) 0.031(2) Uani 1 1 d . . . .
O34 O 0.2725(5) 0.2566(5) 0.4138(2) 0.040(2) Uani 1 1 d . . . .
O35 O 0.1692(5) 0.1427(6) 0.4095(3) 0.058(3) Uani 1 1 d . . . .
O36 O 0.4856(5) 0.4082(4) 0.28314(19) 0.0245(18) Uani 1 1 d . . . .
O37 O 0.4731(8) 0.2365(9) 0.5449(3) 0.111(7) Uani 1 1 d . . . .
O38 O 0.5767(6) 0.2715(6) 0.5085(2) 0.049(3) Uani 1 1 d . . . .
O39 O 0.5806(5) 0.3235(5) 0.4003(2) 0.035(2) Uani 1 1 d . . . .
O40 O 0.6837(5) 0.4248(5) 0.3933(2) 0.040(2) Uani 1 1 d . . . .
O41 O 0.7053(6) 0.2246(5) 0.4785(2) 0.047(3) Uani 1 1 d . . . .
O42 O 0.5761(5) 0.2211(5) 0.4391(2) 0.035(2) Uani 1 1 d . . . .
O43 O 0.5139(4) 0.3086(4) 0.3316(2) 0.0248(18) Uani 1 1 d . . . .
O44 O 0.3961(5) 0.2328(4) 0.2957(2) 0.033(2) Uani 1 1 d . . . .
O45 O 0.4391(5) 0.2992(4) 0.2341(2) 0.033(2) Uani 1 1 d . . . .
H45 H 0.4054 0.2567 0.2266 0.039 Uiso 1 1 calc R U . .
O46 O 0.3804(5) 0.2906(4) 0.15946(19) 0.0251(19) Uani 1 1 d . . . .
O47 O 0.4983(6) 0.3760(4) 0.1528(2) 0.036(2) Uani 1 1 d . . . .
O48 O 0.5576(6) 0.3800(4) 0.0473(2) 0.040(2) Uani 1 1 d . . . .
O49 O 0.6763(6) 0.4082(5) 0.0176(2) 0.048(3) Uani 1 1 d . . . .
O50 O 0.4346(6) 0.4459(5) 0.0465(2) 0.043(2) Uani 1 1 d . . . .
O51 O 0.5372(5) 0.4585(4) 0.10343(19) 0.030(2) Uani 1 1 d . . . .
O52 O 0.6688(5) 0.4849(4) 0.2600(2) 0.030(2) Uani 1 1 d . . . .
O53 O 0.5497(5) 0.4110(4) 0.22212(18) 0.0232(18) Uani 1 1 d . . . .
O54 O 0.3457(5) 0.1775(4) 0.2139(2) 0.0283(19) Uani 1 1 d . . . .
O55 O 0.2764(6) 0.0544(5) 0.2405(2) 0.050(3) Uani 1 1 d . . . .
O56 O 0.3967(6) 0.0580(6) 0.2804(2) 0.052(3) Uani 1 1 d . . . .
O57 O 0.6246(5) 0.4188(4) 0.3207(2) 0.034(2) Uani 1 1 d . . . .
H57 H 0.6735 0.4477 0.3269 0.040 Uiso 1 1 calc R U . .
O58 O 0.4307(6) -0.0779(5) 0.4373(2) 0.042(2) Uani 1 1 d . . . .
O59 O 0.3984(7) -0.1358(5) 0.3192(3) 0.060(3) Uani 1 1 d . . . .
O60 O 0.4592(6) -0.0060(5) 0.3282(3) 0.050(3) Uani 1 1 d . . . .
O61 O 0.5389(7) 0.0117(5) 0.2657(3) 0.052(3) Uani 1 1 d . . . .
H61 H 0.5880 0.0267 0.2604 0.063 Uiso 1 1 calc R U . .
O62 O 0.4811(5) 0.1566(5) 0.2497(2) 0.036(2) Uani 1 1 d . . . .
O63 O 0.6004(6) 0.2488(5) 0.2691(2) 0.042(3) Uani 1 1 d . . . .
O64 O 0.5948(6) 0.2800(5) 0.1958(2) 0.039(2) Uani 1 1 d . . . .
O65 O 0.4694(5) 0.1935(4) 0.1793(2) 0.030(2) Uani 1 1 d . . . .
O66 O 0.8798(17) 0.4423(14) 0.0985(7) 0.198(11) Uiso 1 1 d . . . .
O67 O 0.3497(6) -0.0176(5) 0.0372(2) 0.044(3) Uani 1 1 d . . . .
O68 O 0.3579(6) 0.1514(6) -0.0560(2) 0.049(3) Uani 1 1 d . . . .
O69 O 0.3241(5) 0.1018(5) 0.0025(2) 0.038(2) Uani 1 1 d . . . .
O70 O 0.3721(5) 0.1442(4) 0.1186(2) 0.033(2) Uani 1 1 d . . . .
O71 O 0.2586(5) 0.1093(4) 0.1479(2) 0.034(2) Uani 1 1 d . . . .
O73 O 0.3947(6) 0.0557(5) 0.1900(2) 0.047(2) Uiso 1 1 d . . . .
H73 H 0.4292 0.0484 0.2051 0.056 Uiso 1 1 calc R U . .
O74 O 0.0461(7) 0.4845(5) 0.2869(3) 0.049(3) Uiso 1 1 d . . . .
H74 H 0.0769 0.4922 0.3061 0.059 Uiso 1 1 calc R U . .
O75 O 0.1690(7) 0.6281(6) 0.2302(3) 0.062(3) Uani 1 1 d . . . .
O76 O 0.0830(8) 0.4511(6) 0.2219(3) 0.071(3) Uiso 1 1 d . . . .
O80 O 0.8653(12) 0.3784(10) 0.5915(5) 0.125(6) Uiso 1 1 d . . . .
O81 O 0.9653(11) 0.3622(10) 0.6246(5) 0.124(6) Uiso 1 1 d . . . .
O82 O 0.9785(8) 0.4072(7) 0.5732(3) 0.072(3) Uiso 1 1 d . . . .
O83 O 0.9189(11) 0.2944(9) 0.5689(4) 0.110(5) Uiso 1 1 d . . . .
O84 O -0.3885(15) 0.1097(12) 0.1516(6) 0.166(9) Uiso 1 1 d . . . .
O85 O -0.3499(10) 0.0322(8) 0.1816(4) 0.096(5) Uiso 1 1 d . . . .
O86 O -0.4005(13) 0.1129(11) 0.2087(5) 0.148(7) Uiso 1 1 d . . . .
O87 O -0.480(2) 0.0421(17) 0.1612(8) 0.243(14) Uiso 1 1 d . . . .
O88_a O -0.0190(12) -0.1610(12) -0.0154(5) 0.217(12) Uiso 1 1 d D . A 1
O89_a O -0.0070(17) -0.0667(11) -0.0495(9) 0.41(3) Uiso 1 1 d D . A 1
O90_a O 0.1002(7) -0.1099(9) -0.0300(4) 0.140(7) Uiso 1 1 d D . A 1
O91_a O 0.0023(15) -0.1716(12) -0.0757(5) 0.276(16) Uiso 1 1 d D . A 1
O102 O 0.1884(9) 0.5716(7) 0.2960(3) 0.083(4) Uiso 1 1 d . . . .
H85A H 0.1723 0.5846 0.2765 0.100 Uiso 1 1 calc R U . .
O121 O 0.9314(11) 0.4688(9) 0.0477(4) 0.113(5) Uiso 1 1 d . . . .
O133 O 0.9914(9) 0.5235(8) 0.1041(4) 0.093(4) Uiso 1 1 d . . . .
O152 O 0.8757(17) 0.5482(14) 0.0751(7) 0.194(10) Uiso 1 1 d . . . .
O154 O 0.6971(19) 0.5729(16) 0.3673(8) 0.237(13) Uiso 1 1 d . . . .
O164 O 0.1121(7) 0.6765(6) 0.1195(3) 0.060(3) Uani 1 1 d . . . .
O168 O 0.3693(6) -0.0535(5) 0.3755(2) 0.047(3) Uani 1 1 d . . . .
N1 N -0.1565(7) 0.2041(6) 0.2385(3) 0.042(3) Uani 1 1 d . . . .
N2 N -0.0168(6) 0.2961(6) 0.2547(3) 0.038(3) Uani 1 1 d . . . .
N3 N 0.0654(7) 0.4267(6) 0.3666(3) 0.044(3) Uani 1 1 d . . . .
N4 N 0.1598(7) 0.4145(6) 0.3185(2) 0.036(3) Uani 1 1 d . . . .
N5 N 0.3085(7) 0.5702(5) 0.2367(3) 0.037(3) Uani 1 1 d . . . .
N6 N 0.3434(8) 0.7022(5) 0.2183(3) 0.043(3) Uani 1 1 d . . . .
N7 N 0.1854(7) 0.5230(6) 0.1399(3) 0.041(3) Uani 1 1 d . . . .
N8 N 0.1455(7) 0.5468(6) 0.0675(3) 0.046(3) Uani 1 1 d . . . .
N9 N 0.4325(6) 0.6169(5) 0.1510(2) 0.025(2) Uani 1 1 d . . . .
N10 N 0.4615(7) 0.5367(5) 0.2059(2) 0.031(3) Uani 1 1 d . . . .
N11 N 0.7796(8) 0.7742(6) 0.2312(3) 0.046(3) Uiso 1 1 d . . . .
N13 N 0.6529(7) 0.6784(6) 0.2391(3) 0.040(3) Uani 1 1 d . . . .
N15 N 0.2087(6) 0.2727(6) 0.3489(3) 0.033(3) Uani 1 1 d . . . .
N16 N 0.0666(6) 0.2286(6) 0.3625(3) 0.038(3) Uani 1 1 d . . . .
N17 N 0.4172(7) 0.3886(6) 0.3774(2) 0.037(3) Uani 1 1 d . . . .
N18 N 0.4193(7) 0.3265(7) 0.4412(3) 0.043(3) Uani 1 1 d . . . .
N19 N 0.7082(7) 0.3693(6) 0.5008(3) 0.042(3) Uani 1 1 d . . . .
N20 N 0.6393(7) 0.3458(6) 0.4296(3) 0.038(3) Uani 1 1 d . . . .
N21 N 0.4547(7) 0.1432(6) 0.3897(3) 0.037(3) Uani 1 1 d . . . .
N22 N 0.4747(7) 0.2549(5) 0.3493(3) 0.032(2) Uiso 1 1 d . . . .
N23 N 0.6483(6) 0.5396(5) 0.1539(3) 0.030(2) Uani 1 1 d . . . .
N24 N 0.5995(6) 0.4525(5) 0.2037(3) 0.028(2) Uani 1 1 d . . . .
N26 N 0.4485(8) 0.3481(6) 0.1214(3) 0.044(3) Uani 1 1 d . . . .
N27 N 0.2048(7) 0.0433(6) 0.0386(3) 0.040(3) Uani 1 1 d . . . .
N28 N 0.3081(7) 0.0983(5) 0.0980(2) 0.034(3) Uani 1 1 d . . . .
N29 N 0.4220(7) 0.2862(5) 0.0532(3) 0.035(3) Uani 1 1 d . . . .
N30 N 0.5067(6) 0.2133(5) 0.1518(2) 0.025(2) Uani 1 1 d . . . .
N31 N 0.5671(6) 0.1866(6) 0.0920(3) 0.033(3) Uani 1 1 d . . . .
N32 N 0.3376(7) 0.0105(6) 0.2865(3) 0.033(2) Uiso 1 1 d . . . .
N33 N 0.2395(8) -0.0873(7) 0.3218(3) 0.060(4) Uani 1 1 d . . . .
N34 N 0.5234(7) 0.1533(6) 0.2833(2) 0.038(3) Uani 1 1 d . . . .
N35 N 0.5920(7) 0.0964(6) 0.3408(3) 0.035(3) Uani 1 1 d . . . .
C1 C 0.5148(8) 0.6284(7) 0.0558(3) 0.034(3) Uiso 1 1 d . . . .
H1 H 0.5073 0.6670 0.0446 0.040 Uiso 1 1 calc R U . .
C2 C 0.5706(7) 0.2557(6) 0.1625(3) 0.025(3) Uiso 1 1 d . . . .
C3 C 0.4723(8) 0.5663(6) 0.0410(3) 0.028(3) Uiso 1 1 d . . . .
H3 H 0.4397 0.5628 0.0189 0.034 Uiso 1 1 calc R U . .
C4 C 0.5124(9) 0.2668(7) 0.0170(3) 0.038(3) Uiso 1 1 d . . . .
C5 C 0.5683(8) 0.6364(7) 0.0866(3) 0.038(3) Uiso 1 1 d . . . .
H5 H 0.5981 0.6793 0.0965 0.045 Uiso 1 1 calc R U . .
C6 C 0.4212(10) 0.2743(8) 0.4581(4) 0.047(4) Uiso 1 1 d . . . .
H6 H 0.4648 0.2757 0.4751 0.057 Uiso 1 1 calc R U . .
C7 C 0.6175(8) 0.2853(6) 0.1369(3) 0.029(3) Uiso 1 1 d . . . .
C8 C 0.2552(8) 0.0853(7) 0.1164(3) 0.031(3) Uiso 1 1 d . . . .
C9 C 0.4177(8) 0.6716(6) 0.1401(3) 0.033(3) Uiso 1 1 d . . . .
H9 H 0.3720 0.6676 0.1243 0.039 Uiso 1 1 calc R U . .
C10 C 0.4463(8) 0.2537(6) 0.0293(3) 0.028(3) Uiso 1 1 d . . . .
H10 H 0.4116 0.2135 0.0187 0.034 Uiso 1 1 calc R U . .
C11 C 0.6853(10) 0.6839(8) 0.2727(4) 0.049(4) Uiso 1 1 d . . . .
C12 C 0.1853(11) -0.0700(9) 0.2976(4) 0.063(5) Uiso 1 1 d . . . .
C13 C 0.7497(12) 0.7621(10) 0.3234(5) 0.073(5) Uiso 1 1 d . . . .
H13 H 0.7244 0.7304 0.3372 0.088 Uiso 1 1 calc R U . .
C14 C 0.2548(10) 0.4366(8) 0.4414(4) 0.049(4) Uiso 1 1 d . . . .
H14 H 0.2968 0.4331 0.4582 0.059 Uiso 1 1 calc R U . .
C15 C 0.4759(8) 0.5108(7) 0.0569(3) 0.037(3) Uiso 1 1 d . . . .
C16 C 0.5303(7) 0.5137(6) 0.0895(3) 0.026(3) Uiso 1 1 d . . . .
C18 C 0.5834(8) 0.2044(7) 0.2898(3) 0.031(3) Uiso 1 1 d . . . .
C20 C 0.6629(8) 0.4905(7) 0.2246(3) 0.034(3) Uiso 1 1 d . . . .
C21 C 0.4136(7) 0.2197(6) 0.3273(3) 0.025(3) Uiso 1 1 d . . . .
C22 C 0.5761(8) 0.5772(6) 0.1023(3) 0.028(3) Uiso 1 1 d . . . .
C23 C 0.0935(8) 0.1740(7) 0.2726(3) 0.033(3) Uiso 1 1 d . . . .
H23 H 0.1277 0.1875 0.2568 0.040 Uiso 1 1 calc R U . .
C24 C 0.1492(8) 0.4605(7) 0.1301(3) 0.034(3) Uiso 1 1 d . . . .
C25 C 0.1802(8) 0.2599(7) 0.3157(3) 0.033(3) Uiso 1 1 d . . . .
C26 C 0.1081(8) 0.2046(6) 0.3048(3) 0.028(3) Uiso 1 1 d . . . .
C27 C 0.2761(9) 0.0107(8) 0.2644(4) 0.043(3) Uiso 1 1 d . . . .
C28 C 0.1419(8) 0.0022(7) 0.1236(3) 0.037(3) Uiso 1 1 d . . . .
H28 H 0.1533 0.0194 0.1479 0.045 Uiso 1 1 calc R U . .
C29 C 0.4787(9) 0.0965(8) 0.4042(3) 0.041(3) Uiso 1 1 d . . . .
H29 H 0.4457 0.0531 0.3995 0.049 Uiso 1 1 calc R U . .
C30 C -0.1991(8) 0.4359(6) 0.3071(3) 0.033(3) Uiso 1 1 d . . . .
H30 H -0.2471 0.4337 0.2935 0.039 Uiso 1 1 calc R U . .
C31 C 0.5786(8) 0.8200(6) 0.1760(3) 0.028(3) Uiso 1 1 d . . . .
C32 C -0.1568(9) 0.3882(7) 0.2999(3) 0.039(3) Uiso 1 1 d . . . .
C33 C 0.5905(9) 0.1383(7) 0.0779(4) 0.045(4) Uiso 1 1 d . . . .
H33 H 0.6428 0.1459 0.0779 0.053 Uiso 1 1 calc R U . .
C34 C 0.4661(8) 0.0615(7) 0.0572(3) 0.036(3) Uiso 1 1 d . . . .
C35 C 0.4794(9) 0.4323(7) 0.3934(3) 0.038(3) Uiso 1 1 d . . . .
C36 C 0.3916(8) 0.3037(7) 0.1281(3) 0.032(3) Uiso 1 1 d . . . .
C37 C 0.7236(8) 0.5331(7) 0.2108(3) 0.034(3) Uiso 1 1 d . . . .
C38 C 0.1640(10) 0.0075(8) 0.0645(4) 0.048(4) Uiso 1 1 d . . . .
C39 C -0.0208(9) 0.1030(7) 0.2843(3) 0.041(3) Uiso 1 1 d . . . .
H39 H -0.0645 0.0673 0.2780 0.050 Uiso 1 1 calc R U . .
C40 C 0.7157(8) 0.3383(7) 0.0911(3) 0.034(3) Uiso 1 1 d . . . .
H40 H 0.7467 0.3579 0.0751 0.041 Uiso 1 1 calc R U . .
C41 C 0.6684(9) 0.2768(7) 0.0820(4) 0.041(3) Uiso 1 1 d . . . .
H41 H 0.6697 0.2532 0.0602 0.049 Uiso 1 1 calc R U . .
C42 C 0.6181(8) 0.2473(7) 0.1033(3) 0.033(3) Uiso 1 1 d . . . .
C43 C -0.0898(9) 0.3925(7) 0.3228(4) 0.042(3) Uiso 1 1 d . . . .
C44 C 0.6905(9) 0.3970(7) 0.4244(3) 0.038(3) Uiso 1 1 d . . . .
C45 C 0.8572(10) 0.5941(8) 0.2244(4) 0.054(4) Uiso 1 1 d . . . .
H8 H 0.9031 0.6096 0.2406 0.065 Uiso 1 1 calc R U . .
C46 C 0.2842(9) 0.1229(8) -0.0573(4) 0.043(3) Uiso 1 1 d . . . .
C47 C -0.0037(9) 0.1390(8) 0.3182(4) 0.045(4) Uiso 1 1 d . . . .
H47 H -0.0367 0.1266 0.3346 0.054 Uiso 1 1 calc R U . .
C48 C 0.3853(8) 0.4388(7) 0.0120(3) 0.034(3) Uiso 1 1 d . . . .
H48A H 0.3498 0.4668 0.0131 0.051 Uiso 1 1 calc R U . .
H48B H 0.3575 0.3919 0.0062 0.051 Uiso 1 1 calc R U . .
H48C H 0.4155 0.4529 -0.0063 0.051 Uiso 1 1 calc R U . .
C49 C 0.0284(10) 0.1215(8) 0.2605(4) 0.051(4) Uiso 1 1 d . . . .
H49 H 0.0186 0.0997 0.2372 0.062 Uiso 1 1 calc R U . .
C50 C -0.1779(9) 0.1530(8) 0.3098(4) 0.046(4) Uiso 1 1 d . . . .
C51 C 0.2352(10) 0.1453(8) 0.4313(4) 0.048(4) Uiso 1 1 d . . . .
C52 C -0.2454(10) 0.3391(8) 0.2469(4) 0.051(4) Uiso 1 1 d . . . .
H52A H -0.2884 0.3368 0.2590 0.077 Uiso 1 1 calc R U . .
H52B H -0.2558 0.3000 0.2296 0.077 Uiso 1 1 calc R U . .
H52C H -0.2369 0.3800 0.2345 0.077 Uiso 1 1 calc R U . .
C53 C 0.1998(9) 0.4401(8) 0.3805(4) 0.043(3) Uiso 1 1 d . . . .
C54 C 0.1222(9) 0.4292(7) 0.4274(4) 0.045(4) Uiso 1 1 d . . . .
H54 H 0.0743 0.4238 0.4341 0.054 Uiso 1 1 calc R U . .
C55 C 0.2616(10) 0.4438(8) 0.4066(4) 0.052(4) Uiso 1 1 d . . . .
H55 H 0.3100 0.4516 0.4002 0.063 Uiso 1 1 calc R U . .
C56 C 0.2240(9) -0.1309(8) 0.3396(4) 0.043(4) Uiso 1 1 d . . . .
H56 H 0.1741 -0.1576 0.3330 0.052 Uiso 1 1 calc R U . .
C57 C -0.1811(9) 0.1166(7) 0.3402(4) 0.041(3) Uiso 1 1 d . . . .
C58 C 0.2116(8) 0.4430(7) 0.3446(3) 0.033(3) Uiso 1 1 d . . . .
C59 C 0.1641(9) 0.0424(7) 0.0073(4) 0.043(4) Uiso 1 1 d . . . .
H59 H 0.1119 0.0223 0.0045 0.052 Uiso 1 1 calc R U . .
C60 C 0.7192(8) 0.3731(7) 0.1241(3) 0.036(3) Uiso 1 1 d . . . .
H60 H 0.7546 0.4146 0.1316 0.043 Uiso 1 1 calc R U . .
C61 C 0.3623(8) 0.5935(7) 0.2660(3) 0.034(3) Uiso 1 1 d . . . .
C62 C -0.1507(9) 0.2222(8) 0.2045(4) 0.044(4) Uiso 1 1 d . . . .
C63 C 0.0102(8) 0.4508(7) 0.3738(3) 0.036(3) Uiso 1 1 d . . . .
H63 H 0.0189 0.4772 0.3958 0.043 Uiso 1 1 calc R U . .
C64 C 0.1329(9) 0.4327(7) 0.3911(3) 0.039(3) Uiso 1 1 d . . . .
C65 C 0.7820(10) 0.2325(9) 0.4945(4) 0.057(4) Uiso 1 1 d . . . .
H65A H 0.7843 0.2197 0.5189 0.085 Uiso 1 1 calc R U . .
H65B H 0.8094 0.2793 0.4949 0.085 Uiso 1 1 calc R U . .
H65C H 0.8047 0.2039 0.4808 0.085 Uiso 1 1 calc R U . .
C66 C 0.4654(8) 0.7380(7) 0.1503(3) 0.033(3) Uiso 1 1 d . . . .
C67 C 0.3817(9) 0.1286(7) 0.3703(4) 0.041(3) Uiso 1 1 d . . . .
C68 C 0.3998(8) 0.4922(6) 0.1894(3) 0.029(3) Uiso 1 1 d . . . .
C70 C -0.1079(8) 0.4848(7) 0.3580(3) 0.036(3) Uiso 1 1 d . . . .
H70 H -0.0953 0.5138 0.3793 0.043 Uiso 1 1 calc R U . .
C71 C 0.3601(10) 0.2125(8) 0.4530(4) 0.050(4) Uiso 1 1 d . . . .
C72 C -0.1988(10) 0.1478(8) 0.2441(4) 0.052(4) Uiso 1 1 d . . . .
H72 H -0.2265 0.1205 0.2234 0.062 Uiso 1 1 calc R U . .
C73 C 0.3770(12) 0.1586(10) 0.4720(5) 0.068(5) Uiso 1 1 d . . . .
H19 H 0.4260 0.1622 0.4848 0.081 Uiso 1 1 calc R U . .
C74 C 0.7841(9) 0.7555(8) 0.1540(4) 0.044(4) Uiso 1 1 d . . . .
C75 C 0.0619(11) -0.0772(9) 0.0783(4) 0.057(4) Uiso 1 1 d . . . .
H75 H 0.0205 -0.1148 0.0710 0.068 Uiso 1 1 calc R U . .
C76 C 0.0570(10) 0.2990(8) 0.4699(4) 0.051(4) Uiso 1 1 d . . . .
C77 C 0.2901(9) 0.2077(8) 0.4323(4) 0.041(3) Uiso 1 1 d . . . .
C78 C 0.3507(10) -0.0055(8) 0.1721(4) 0.050(4) Uiso 1 1 d . . . .
H78A H 0.3609 -0.0425 0.1855 0.074 Uiso 1 1 calc R U . .
H78B H 0.3631 -0.0106 0.1483 0.074 Uiso 1 1 calc R U . .
H78C H 0.2975 -0.0060 0.1700 0.074 Uiso 1 1 calc R U . .
C79 C -0.0635(8) 0.4417(7) 0.3517(3) 0.036(3) Uiso 1 1 d . . . .
C80 C -0.0784(8) 0.2545(7) 0.1951(3) 0.037(3) Uiso 1 1 d . . . .
C81 C 0.7840(9) 0.5897(8) 0.1676(4) 0.046(4) Uiso 1 1 d . . . .
H81 H 0.7820 0.6019 0.1439 0.055 Uiso 1 1 calc R U . .
C82 C 0.8507(9) 0.6087(7) 0.1900(3) 0.040(3) Uiso 1 1 d . . . .
H82 H 0.8937 0.6326 0.1815 0.048 Uiso 1 1 calc R U . .
C83 C 0.7192(8) 0.5538(7) 0.1770(3) 0.037(3) Uiso 1 1 d . . . .
C84 C -0.0098(10) 0.2794(8) 0.2218(4) 0.044(4) Uiso 1 1 d . . . .
C85 C 0.2618(7) 0.2511(6) 0.1020(3) 0.025(3) Uiso 1 1 d . . . .
H85 H 0.2520 0.2559 0.1255 0.030 Uiso 1 1 calc R U . .
C86 C 0.4273(9) -0.0052(7) 0.0406(3) 0.036(3) Uiso 1 1 d . . . .
C87 C 0.2186(9) 0.7186(8) 0.1631(4) 0.044(4) Uiso 1 1 d . . . .
C88 C 0.0116(8) 0.2454(6) 0.3725(3) 0.033(3) Uiso 1 1 d . . . .
H88 H -0.0323 0.2400 0.3552 0.040 Uiso 1 1 calc R U . .
C89 C 0.1537(10) 0.7273(8) 0.1415(4) 0.050(4) Uiso 1 1 d . . . .
C90 C 0.5402(8) 0.7531(6) 0.1688(3) 0.029(3) Uiso 1 1 d . . . .
C91 C 0.7070(9) 0.3856(7) 0.5344(3) 0.039(3) Uiso 1 1 d . . . .
H91 H 0.7475 0.4201 0.5468 0.046 Uiso 1 1 calc R U . .
C92 C 0.0579(9) 0.1907(7) 0.3282(3) 0.040(3) Uiso 1 1 d . . . .
C93 C 0.7492(10) 0.4212(8) 0.0054(4) 0.055(4) Uiso 1 1 d . . . .
H93A H 0.7801 0.3938 0.0175 0.082 Uiso 1 1 calc R U . .
H93B H 0.7749 0.4686 0.0109 0.082 Uiso 1 1 calc R U . .
H93C H 0.7409 0.4098 -0.0203 0.082 Uiso 1 1 calc R U . .
C94 C 0.1879(10) 0.4344(8) 0.4522(4) 0.051(4) Uiso 1 1 d . . . .
H94 H 0.1858 0.4365 0.4768 0.062 Uiso 1 1 calc R U . .
C95 C -0.2126(10) 0.0489(8) 0.3360(4) 0.051(4) Uiso 1 1 d . . . .
H95 H -0.2114 0.0235 0.3559 0.061 Uiso 1 1 calc R U . .
C96 C 0.6687(8) 0.3442(7) 0.1453(3) 0.037(3) Uiso 1 1 d . . . .
H96 H 0.6704 0.3678 0.1674 0.044 Uiso 1 1 calc R U . .
C97 C 0.3266(9) 0.7575(7) 0.2112(3) 0.041(3) Uiso 1 1 d . . . .
H97 H 0.3606 0.7974 0.2227 0.049 Uiso 1 1 calc R U . .
C98 C 0.1210(10) 0.5783(9) 0.0423(4) 0.055(4) Uiso 1 1 d . . . .
H98 H 0.0853 0.5527 0.0231 0.066 Uiso 1 1 calc R U . .
C99 C 0.3336(7) 0.2721(6) 0.0963(3) 0.027(3) Uiso 1 1 d . . . .
C100 C -0.2067(11) 0.2155(8) 0.1430(4) 0.056(4) Uiso 1 1 d . . . .
H100 H -0.2505 0.2031 0.1252 0.067 Uiso 1 1 calc R U . .
C101 C -0.0738(10) 0.2659(8) 0.1617(4) 0.055(4) Uiso 1 1 d . . . .
H101 H -0.0268 0.2881 0.1561 0.066 Uiso 1 1 calc R U . .
C102 C 0.7900(10) 0.5532(8) 0.2353(4) 0.051(4) Uiso 1 1 d . . . .
H102 H 0.7918 0.5406 0.2588 0.061 Uiso 1 1 calc R U . .
C103 C 0.3500(8) 0.2652(6) 0.0620(3) 0.029(3) Uiso 1 1 d . . . .
C104 C -0.1364(11) 0.2461(9) 0.1344(4) 0.059(4) Uiso 1 1 d . . . .
H104 H -0.1315 0.2532 0.1105 0.071 Uiso 1 1 calc R U . .
C105 C 0.2351(12) -0.2077(10) 0.3859(5) 0.068(5) Uiso 1 1 d . . . .
H105 H 0.1873 -0.2347 0.3750 0.081 Uiso 1 1 calc R U . .
C106 C -0.1665(11) 0.4855(10) 0.3349(4) 0.066(5) Uiso 1 1 d . . . .
H106 H -0.1887 0.5222 0.3370 0.079 Uiso 1 1 calc R U . .
C107 C 0.3771(11) 0.1679(9) -0.0897(4) 0.059(4) Uiso 1 1 d . . . .
H10A H 0.3794 0.1273 -0.1034 0.089 Uiso 1 1 calc R U . .
H10B H 0.4261 0.2002 -0.0861 0.089 Uiso 1 1 calc R U . .
H10C H 0.3390 0.1876 -0.1027 0.089 Uiso 1 1 calc R U . .
C108 C -0.1397(14) 0.1165(11) 0.4010(5) 0.090(7) Uiso 1 1 d . . . .
H10D H -0.1883 0.0855 0.4015 0.135 Uiso 1 1 calc R U . .
H10E H -0.1252 0.1476 0.4226 0.135 Uiso 1 1 calc R U . .
H10F H -0.1017 0.0911 0.3999 0.135 Uiso 1 1 calc R U . .
C109 C 0.5800(10) 0.0233(8) 0.0573(4) 0.051(4) Uiso 1 1 d . . . .
H109 H 0.6327 0.0322 0.0652 0.061 Uiso 1 1 calc R U . .
C110 C 0.2158(9) 0.2171(8) 0.0411(4) 0.046(4) Uiso 1 1 d . . . .
H110 H 0.1757 0.1989 0.0220 0.055 Uiso 1 1 calc R U . .
C111 C 0.5442(10) -0.0382(9) 0.0416(4) 0.054(4) Uiso 1 1 d . . . .
H111 H 0.5713 -0.0695 0.0356 0.065 Uiso 1 1 calc R U . .
C112 C 0.4650(10) -0.0543(9) 0.0344(4) 0.055(4) Uiso 1 1 d . . . .
H112 H 0.4376 -0.0983 0.0253 0.065 Uiso 1 1 calc R U . .
C113 C 0.3632(8) 0.1649(7) 0.3411(3) 0.036(3) Uiso 1 1 d . . . .
C114 C 0.8047(11) 0.7460(9) 0.1194(4) 0.061(5) Uiso 1 1 d . . . .
C115 C 0.5442(9) 0.0759(7) 0.0628(4) 0.042(3) Uiso 1 1 d . . . .
C116 C 0.2070(9) 0.3176(7) 0.1955(4) 0.046(4) Uiso 1 1 d . . . .
H11A H 0.1709 0.3156 0.1736 0.069 Uiso 1 1 calc R U . .
H11B H 0.1942 0.2755 0.2065 0.069 Uiso 1 1 calc R U . .
H11C H 0.2576 0.3244 0.1898 0.069 Uiso 1 1 calc R U . .
C117 C 0.2485(10) 0.0963(8) 0.4509(4) 0.052(4) Uiso 1 1 d . . . .
H117 H 0.2097 0.0573 0.4514 0.062 Uiso 1 1 calc R U . .
C118 C 0.2615(10) 0.7649(8) 0.1877(4) 0.051(4) Uiso 1 1 d . . . .
C119 C 0.1981(10) -0.0283(8) 0.2689(4) 0.047(4) Uiso 1 1 d . . . .
C120 C -0.2098(11) 0.2042(8) 0.1773(4) 0.055(4) Uiso 1 1 d . . . .
H120 H -0.2570 0.1820 0.1828 0.066 Uiso 1 1 calc R U . .
C121 C 0.2472(11) 0.8325(9) 0.1924(4) 0.062(5) Uiso 1 1 d . . . .
H121 H 0.2777 0.8665 0.2097 0.074 Uiso 1 1 calc R U . .
C122 C 0.8398(11) 0.7895(9) 0.2171(4) 0.057(4) Uiso 1 1 d . . . .
H122 H 0.8856 0.8090 0.2328 0.069 Uiso 1 1 calc R U . .
C123 C 0.3089(8) 0.4933(7) 0.0813(3) 0.033(3) Uiso 1 1 d . . . .
H123 H 0.2881 0.4918 0.0569 0.039 Uiso 1 1 calc R U . .
C124 C -0.2459(12) 0.0177(11) 0.3025(5) 0.072(5) Uiso 1 1 d . . . .
H124 H -0.2685 -0.0290 0.3000 0.087 Uiso 1 1 calc R U . .
C125 C 0.1429(13) 0.7940(11) 0.1464(5) 0.080(6) Uiso 1 1 d . . . .
H125 H 0.1019 0.8051 0.1320 0.095 Uiso 1 1 calc R U . .
C126 C 0.8437(12) 0.7801(10) 0.1816(5) 0.067(5) Uiso 1 1 d . . . .
C127 C 0.3231(12) 0.1033(11) 0.4715(5) 0.076(6) Uiso 1 1 d . . . .
H127 H 0.3333 0.0679 0.4847 0.091 Uiso 1 1 calc R U . .
C128 C 0.1897(13) 0.8414(12) 0.1709(5) 0.083(6) Uiso 1 1 d . . . .
H128 H 0.1796 0.8843 0.1725 0.100 Uiso 1 1 calc R U . .
C129 C -0.2096(11) 0.1215(9) 0.2761(4) 0.056(4) Uiso 1 1 d . . . .
C130 C 0.7372(8) 0.2907(7) 0.3652(3) 0.037(3) Uiso 1 1 d . . . .
H130 H 0.7705 0.3338 0.3706 0.044 Uiso 1 1 calc R U . .
C131 C 0.6949(17) 0.8953(14) 0.2031(7) 0.120(9) Uiso 1 1 d . . . .
H13D H 0.6961 0.9147 0.1803 0.179 Uiso 1 1 calc R U . .
H13E H 0.7456 0.8927 0.2135 0.179 Uiso 1 1 calc R U . .
H13F H 0.6767 0.9235 0.2193 0.179 Uiso 1 1 calc R U . .
C132 C 0.9336(12) 0.7909(9) 0.1433(4) 0.063(5) Uiso 1 1 d . . . .
H132 H 0.9845 0.8012 0.1402 0.075 Uiso 1 1 calc R U . .
C133 C 0.4681(11) -0.0896(10) 0.4711(4) 0.067(5) Uiso 1 1 d . . . .
H16 H 0.4320 -0.0988 0.4874 0.100 Uiso 1 1 calc R U . .
H17 H 0.5082 -0.0500 0.4808 0.100 Uiso 1 1 calc R U . .
H18 H 0.4896 -0.1282 0.4683 0.100 Uiso 1 1 calc R U . .
C134 C 0.6363(8) 0.2124(7) 0.3246(3) 0.036(3) Uiso 1 1 d . . . .
C136 C -0.2470(11) 0.0499(9) 0.2755(4) 0.060(4) Uiso 1 1 d . . . .
H136 H -0.2734 0.0268 0.2534 0.072 Uiso 1 1 calc R U . .
C137 C 0.9205(11) 0.8006(9) 0.1728(5) 0.064(5) Uiso 1 1 d . . . .
H137 H 0.9610 0.8222 0.1912 0.077 Uiso 1 1 calc R U . .
C138 C 0.3846(8) 0.5550(6) 0.1338(3) 0.028(3) Uiso 1 1 d . . . .
C139 C 0.5639(9) 0.3330(8) 0.0257(4) 0.043(4) Uiso 1 1 d . . . .
C140 C 0.0393(13) 0.6792(11) 0.0999(5) 0.085(6) Uiso 1 1 d . . . .
H14A H 0.0089 0.6922 0.1164 0.127 Uiso 1 1 calc R U . .
H14B H 0.0136 0.6351 0.0876 0.127 Uiso 1 1 calc R U . .
H14C H 0.0466 0.7122 0.0824 0.127 Uiso 1 1 calc R U . .
C141 C 0.1373(12) -0.0202(10) 0.2441(5) 0.071(5) Uiso 1 1 d . . . .
H141 H 0.1469 0.0021 0.2236 0.086 Uiso 1 1 calc R U . .
C142 C 0.1069(15) 0.0936(12) 0.4105(6) 0.101(7) Uiso 1 1 d . . . .
H14D H 0.1216 0.0529 0.4174 0.151 Uiso 1 1 calc R U . .
H14E H 0.0749 0.0846 0.3870 0.151 Uiso 1 1 calc R U . .
H14F H 0.0791 0.1080 0.4279 0.151 Uiso 1 1 calc R U . .
C143 C 0.8778(13) 0.7653(11) 0.1133(5) 0.079(6) Uiso 1 1 d . . . .
H143 H 0.8896 0.7614 0.0902 0.095 Uiso 1 1 calc R U . .
C144 C 0.7520(14) 0.6978(12) 0.0595(5) 0.097(7) Uiso 1 1 d . . . .
H2 H 0.7806 0.7376 0.0505 0.145 Uiso 1 1 calc R U . .
H4 H 0.7034 0.6811 0.0438 0.145 Uiso 1 1 calc R U . .
H7 H 0.7800 0.6630 0.0603 0.145 Uiso 1 1 calc R U . .
C145 C 0.6394(9) 0.2974(7) -0.0154(3) 0.040(3) Uiso 1 1 d . . . .
H145 H 0.6817 0.3076 -0.0270 0.048 Uiso 1 1 calc R U . .
C146 C 0.4902(14) -0.0489(12) 0.2486(6) 0.094(7) Uiso 1 1 d . . . .
H14G H 0.4816 -0.0817 0.2661 0.140 Uiso 1 1 calc R U . .
H14H H 0.5131 -0.0664 0.2301 0.140 Uiso 1 1 calc R U . .
H14I H 0.4422 -0.0405 0.2379 0.140 Uiso 1 1 calc R U . .
C147 C 0.5337(12) 0.2836(10) 0.5630(5) 0.065(5) Uiso 1 1 d . . . .
C148 C 0.3045(13) -0.0683(11) 0.0087(5) 0.084(6) Uiso 1 1 d . . . .
H14J H 0.3148 -0.0538 -0.0143 0.126 Uiso 1 1 calc R U . .
H14K H 0.2511 -0.0737 0.0095 0.126 Uiso 1 1 calc R U . .
H14L H 0.3177 -0.1111 0.0121 0.126 Uiso 1 1 calc R U . .
C149 C 0.0984(12) 0.3212(10) 0.5323(4) 0.070(5) Uiso 1 1 d . . . .
H14M H 0.1008 0.3691 0.5342 0.104 Uiso 1 1 calc R U . .
H14N H 0.1376 0.3120 0.5503 0.104 Uiso 1 1 calc R U . .
H14O H 0.0491 0.2960 0.5362 0.104 Uiso 1 1 calc R U . .
C150 C 0.2145(12) 0.6286(10) 0.3227(5) 0.070(5) Uiso 1 1 d . . . .
H15A H 0.2688 0.6367 0.3304 0.105 Uiso 1 1 calc R U . .
H15B H 0.1893 0.6192 0.3432 0.105 Uiso 1 1 calc R U . .
H15C H 0.2029 0.6684 0.3126 0.105 Uiso 1 1 calc R U . .
C151 C 0.0493(14) -0.0793(11) 0.2776(5) 0.087(6) Uiso 1 1 d . . . .
H151 H -0.0011 -0.0962 0.2807 0.105 Uiso 1 1 calc R U . .
C152 C 0.0050(12) 0.5304(10) 0.2852(5) 0.074(5) Uiso 1 1 d . . . .
H15D H 0.0171 0.5585 0.3077 0.111 Uiso 1 1 calc R U . .
H15E H -0.0485 0.5075 0.2806 0.111 Uiso 1 1 calc R U . .
H15F H 0.0165 0.5584 0.2659 0.111 Uiso 1 1 calc R U . .
C153 C 0.1050(13) -0.0915(10) 0.3027(5) 0.077(6) Uiso 1 1 d . . . .
H153 H 0.0928 -0.1134 0.3230 0.092 Uiso 1 1 calc R U . .
C154 C 0.0604(15) -0.0452(12) 0.2491(6) 0.093(7) Uiso 1 1 d . . . .
H154 H 0.0195 -0.0379 0.2329 0.111 Uiso 1 1 calc R U . .
C155 C 0.4744(9) 0.8575(8) 0.1458(4) 0.044(4) Uiso 1 1 d . . . .
H155 H 0.4539 0.8930 0.1375 0.052 Uiso 1 1 calc R U . .
C156 C 0.3726(8) 0.4983(7) 0.1523(3) 0.034(3) Uiso 1 1 d . . . .
C157 C 0.4231(18) 0.1961(15) 0.5636(7) 0.133(10) Uiso 1 1 d . . . .
H11 H 0.4507 0.1722 0.5802 0.200 Uiso 1 1 calc R U . .
H12 H 0.3846 0.1637 0.5468 0.200 Uiso 1 1 calc R U . .
H15 H 0.3991 0.2243 0.5769 0.200 Uiso 1 1 calc R U . .
C158 C 0.2675(8) -0.1519(6) 0.3705(3) 0.030(3) Uiso 1 1 d . . . .
C160 C 0.1201(9) 0.4354(8) 0.0924(4) 0.047(4) Uiso 1 1 d . . . .
C161 C 0.6874(9) 0.1799(8) 0.3809(4) 0.048(4) Uiso 1 1 d . . . .
H161 H 0.6864 0.1480 0.3980 0.058 Uiso 1 1 calc R U . .
C162 C 0.2751(8) 0.1905(7) 0.2172(3) 0.036(3) Uiso 1 1 d . . . .
H16A H 0.2579 0.2132 0.1968 0.055 Uiso 1 1 calc R U . .
H16B H 0.2805 0.2190 0.2391 0.055 Uiso 1 1 calc R U . .
H16C H 0.2383 0.1481 0.2178 0.055 Uiso 1 1 calc R U . .
C165 C 0.6369(8) 0.5865(7) 0.1316(3) 0.032(3) Uiso 1 1 d . . . .
H165 H 0.6721 0.6288 0.1358 0.038 Uiso 1 1 calc R U . .
C168 C 0.4341(8) 0.7907(6) 0.1384(3) 0.029(3) Uiso 1 1 d . . . .
H168 H 0.3846 0.7805 0.1251 0.035 Uiso 1 1 calc R U . .
C169 C 0.2934(9) 0.4366(7) 0.0975(3) 0.039(3) Uiso 1 1 d . . . .
H169 H 0.2614 0.3970 0.0847 0.046 Uiso 1 1 calc R U . .
C172 C 0.2524(9) 0.0657(8) 0.3615(4) 0.046(4) Uiso 1 1 d . . . .
H172 H 0.2140 0.0329 0.3688 0.055 Uiso 1 1 calc R U . .
C173 C 0.6393(9) 0.1634(7) 0.3488(4) 0.041(3) Uiso 1 1 d . . . .
C176 C 0.4797(8) 0.6666(7) 0.2915(3) 0.037(3) Uiso 1 1 d . . . .
H176 H 0.4821 0.6351 0.3086 0.045 Uiso 1 1 calc R U . .
C177 C 0.6300(8) 0.3427(7) 0.0085(3) 0.032(3) Uiso 1 1 d . . . .
C179 C -0.0533(9) 0.2945(8) 0.4111(4) 0.047(4) Uiso 1 1 d . . . .
H179 H -0.0902 0.2929 0.3907 0.056 Uiso 1 1 calc R U . .
C180 C 0.3539(8) 0.5548(7) 0.0982(3) 0.035(3) Uiso 1 1 d . . . .
H180 H 0.3629 0.5940 0.0860 0.042 Uiso 1 1 calc R U . .
C181 C 0.5933(10) 0.1641(8) 0.4439(4) 0.050(4) Uiso 1 1 d . . . .
C182 C 0.5459(10) 0.8694(9) 0.1658(4) 0.051(4) Uiso 1 1 d . . . .
H182 H 0.5732 0.9144 0.1727 0.061 Uiso 1 1 calc R U . .
C187 C 0.3246(8) 0.4364(6) 0.1332(3) 0.029(3) Uiso 1 1 d . . . .
H187 H 0.3148 0.3964 0.1448 0.035 Uiso 1 1 calc R U . .
C189 C 0.5255(9) 0.2235(8) -0.0081(3) 0.042(3) Uiso 1 1 d . . . .
H189 H 0.4887 0.1826 -0.0153 0.051 Uiso 1 1 calc R U . .
C190 C 0.3323(9) -0.1080(8) 0.3879(4) 0.045(4) Uiso 1 1 d . . . .
C195 C 0.5786(9) -0.0237(8) 0.3498(4) 0.045(4) Uiso 1 1 d . . . .
C196 C 0.5049(9) 0.4355(7) 0.4325(3) 0.039(3) Uiso 1 1 d . . . .
C198 C 0.6183(11) 0.0481(9) 0.3531(4) 0.056(4) Uiso 1 1 d . . . .
H198 H 0.6684 0.0598 0.3656 0.067 Uiso 1 1 calc R U . .
C199 C 0.4163(9) 0.6553(8) 0.2659(4) 0.042(3) Uiso 1 1 d . . . .
C200 C 0.8175(9) 0.4613(8) 0.4385(4) 0.045(4) Uiso 1 1 d . . . .
H200 H 0.8098 0.4737 0.4150 0.054 Uiso 1 1 calc R U . .
C201 C 0.8992(10) 0.4670(8) 0.4944(4) 0.047(4) Uiso 1 1 d . . . .
H201 H 0.9467 0.4818 0.5094 0.056 Uiso 1 1 calc R U . .
C202 C 0.2898(9) 0.2380(7) 0.0339(3) 0.038(3) Uiso 1 1 d . . . .
H202 H 0.2988 0.2338 0.0102 0.046 Uiso 1 1 calc R U . .
C204 C 0.1919(10) 0.0689(8) -0.0227(4) 0.048(4) Uiso 1 1 d . . . .
C209 C 0.2011(8) 0.2223(7) 0.0740(3) 0.033(3) Uiso 1 1 d . . . .
H209 H 0.1514 0.2072 0.0785 0.040 Uiso 1 1 calc R U . .
C210 C 0.0926(9) 0.3664(8) 0.0855(4) 0.048(4) Uiso 1 1 d . . . .
H210 H 0.0829 0.3386 0.1041 0.058 Uiso 1 1 calc R U . .
C213 C 0.4996(9) -0.0458(8) 0.3380(4) 0.045(4) Uiso 1 1 d . . . .
C215 C 0.7373(9) 0.2424(7) 0.3887(4) 0.041(3) Uiso 1 1 d . . . .
H215 H 0.7720 0.2519 0.4104 0.049 Uiso 1 1 calc R U . .
C216 C 0.2335(9) 0.1007(7) 0.3318(3) 0.038(3) Uiso 1 1 d . . . .
H216 H 0.1835 0.0914 0.3192 0.046 Uiso 1 1 calc R U . .
C222 C 0.3249(9) 0.0781(8) 0.3800(4) 0.047(4) Uiso 1 1 d . . . .
H222 H 0.3365 0.0526 0.3991 0.056 Uiso 1 1 calc R U . .
C223 C 0.1437(10) 0.6519(8) 0.0406(4) 0.048(4) Uiso 1 1 d . . . .
C226 C 0.1547(12) 0.0856(9) -0.0850(5) 0.065(5) Uiso 1 1 d . . . .
H226 H 0.1172 0.0783 -0.1057 0.078 Uiso 1 1 calc R U . .
C227 C -0.0643(10) 0.3197(8) 0.4433(4) 0.047(4) Uiso 1 1 d . . . .
H227 H -0.1073 0.3358 0.4455 0.057 Uiso 1 1 calc R U . .
C228 C 0.6496(10) 0.3557(8) 0.5543(4) 0.046(4) Uiso 1 1 d . . . .
C229 C 0.6395(10) 0.0413(9) 0.4524(4) 0.057(4) Uiso 1 1 d . . . .
H229 H 0.6552 0.0012 0.4557 0.069 Uiso 1 1 calc R U . .
C231 C -0.0075(8) 0.3202(7) 0.4732(3) 0.039(3) Uiso 1 1 d . . . .
H231 H -0.0139 0.3355 0.4960 0.046 Uiso 1 1 calc R U . .
C233 C 0.5908(10) 0.3044(8) 0.5408(4) 0.050(4) Uiso 1 1 d . . . .
C238 C 0.5367(11) 0.7649(9) 0.2687(4) 0.061(5) Uiso 1 1 d . . . .
H238 H 0.5796 0.8007 0.2690 0.073 Uiso 1 1 calc R U . .
C245 C 0.4787(8) 0.3892(7) 0.4536(3) 0.034(3) Uiso 1 1 d . . . .
C247 C 0.0680(8) 0.2782(7) 0.4362(3) 0.034(3) Uiso 1 1 d . . . .
C249 C 0.5388(9) 0.7201(8) 0.2938(4) 0.045(4) Uiso 1 1 d . . . .
H249 H 0.5808 0.7265 0.3124 0.054 Uiso 1 1 calc R U . .
C250 C 0.7585(9) 0.4204(7) 0.4512(3) 0.038(3) Uiso 1 1 d . . . .
C251 C 0.6268(12) -0.0656(9) 0.3605(4) 0.063(5) Uiso 1 1 d . . . .
H251 H 0.6790 -0.0493 0.3692 0.076 Uiso 1 1 calc R U . .
C252 C 0.3670(9) -0.1227(7) 0.4215(3) 0.039(3) Uiso 1 1 d . . . .
C253 C 0.5643(11) 0.4522(9) 0.5052(5) 0.065(5) Uiso 1 1 d . . . .
H253 H 0.5873 0.4561 0.5294 0.078 Uiso 1 1 calc R U . .
C254 C 0.5879(8) 0.2352(7) -0.0236(3) 0.037(3) Uiso 1 1 d . . . .
H254 H 0.5961 0.2019 -0.0395 0.044 Uiso 1 1 calc R U . .
C255 C 0.1873(9) 0.0316(7) 0.1004(3) 0.038(3) Uiso 1 1 d . . . .
C258 C 0.4143(8) 0.7029(7) 0.2427(3) 0.036(3) Uiso 1 1 d . . . .
C260 C 0.8885(9) 0.4845(7) 0.4600(3) 0.041(3) Uiso 1 1 d . . . .
H260 H 0.9287 0.5120 0.4510 0.050 Uiso 1 1 calc R U . .
C261 C 0.7685(9) 0.4104(7) 0.4859(3) 0.037(3) Uiso 1 1 d . . . .
C266 C 0.5721(12) 0.0417(10) 0.4309(5) 0.070(5) Uiso 1 1 d . . . .
H266 H 0.5407 0.0013 0.4186 0.084 Uiso 1 1 calc R U . .
C267 C 0.6614(9) 0.1635(8) 0.4643(4) 0.045(4) Uiso 1 1 d . . . .
C270 C 0.0811(10) -0.0508(8) 0.1127(4) 0.050(4) Uiso 1 1 d . . . .
H270 H 0.0517 -0.0696 0.1295 0.060 Uiso 1 1 calc R U . .
C271 C 0.8393(9) 0.4277(8) 0.5061(4) 0.047(4) Uiso 1 1 d . . . .
H271 H 0.8468 0.4119 0.5290 0.056 Uiso 1 1 calc R U . .
C273 C 0.0870(10) 0.3771(8) 0.0223(4) 0.049(4) Uiso 1 1 d . . . .
H273 H 0.0758 0.3565 -0.0013 0.059 Uiso 1 1 calc R U . .
C274 C 0.0088(8) 0.2718(7) 0.4074(3) 0.035(3) Uiso 1 1 d . . . .
C280 C 0.4735(9) 0.7594(8) 0.2427(4) 0.044(4) Uiso 1 1 d . . . .
H280 H 0.4707 0.7918 0.2261 0.053 Uiso 1 1 calc R U . .
C281 C 0.5412(11) 0.3126(9) 0.5960(4) 0.060(5) Uiso 1 1 d . . . .
H281 H 0.5028 0.2986 0.6096 0.073 Uiso 1 1 calc R U . .
C283 C 0.3348(12) -0.1801(10) 0.4359(5) 0.067(5) Uiso 1 1 d . . . .
H283 H 0.3562 -0.1893 0.4588 0.080 Uiso 1 1 calc R U . .
C285 C 0.0801(10) 0.3395(9) 0.0505(4) 0.055(4) Uiso 1 1 d . . . .
H285 H 0.0658 0.2922 0.0459 0.066 Uiso 1 1 calc R U . .
C290 C 0.2692(9) 0.0971(7) -0.0243(3) 0.040(3) Uiso 1 1 d . . . .
C291 C 0.2886(8) 0.1474(7) 0.3221(3) 0.035(3) Uiso 1 1 d . . . .
H291 H 0.2770 0.1697 0.3017 0.042 Uiso 1 1 calc R U . .
C296 C 0.2015(11) 0.6936(9) 0.0627(4) 0.059(4) Uiso 1 1 d . . . .
C300 C 0.1103(11) 0.4445(9) 0.0288(4) 0.061(5) Uiso 1 1 d . . . .
H300 H 0.1179 0.4708 0.0095 0.073 Uiso 1 1 calc R U . .
C301 C 0.6587(10) 0.3859(9) 0.5897(4) 0.056(4) Uiso 1 1 d . . . .
H301 H 0.7014 0.4212 0.5991 0.067 Uiso 1 1 calc R U . .
C302 C 0.5918(9) 0.5017(8) 0.4808(4) 0.046(4) Uiso 1 1 d . . . .
H302 H 0.6296 0.5413 0.4897 0.056 Uiso 1 1 calc R U . .
C306 C 0.8268(12) 0.8491(10) 0.2852(5) 0.069(5) Uiso 1 1 d . . . .
H306 H 0.8515 0.8812 0.2713 0.083 Uiso 1 1 calc R U . .
C307 C 0.5020(9) 0.3985(8) 0.4907(4) 0.046(4) Uiso 1 1 d . . . .
H307 H 0.4765 0.3694 0.5057 0.055 Uiso 1 1 calc R U . .
C309 C 0.5631(8) 0.4903(7) 0.4463(3) 0.039(3) Uiso 1 1 d . . . .
H309 H 0.5834 0.5209 0.4305 0.047 Uiso 1 1 calc R U . .
C310 C 0.5515(9) 0.1010(8) 0.4275(4) 0.043(3) Uiso 1 1 d . . . .
C311 C 0.3665(10) -0.2042(8) 0.3176(4) 0.056(4) Uiso 1 1 d . . . .
H31A H 0.3941 -0.2286 0.3043 0.085 Uiso 1 1 calc R U . .
H31B H 0.3140 -0.2140 0.3058 0.085 Uiso 1 1 calc R U . .
H31C H 0.3688 -0.2182 0.3418 0.085 Uiso 1 1 calc R U . .
C314 C 0.7969(13) 0.8232(11) 0.3415(6) 0.082(6) Uiso 1 1 d . . . .
H314 H 0.8001 0.8345 0.3662 0.099 Uiso 1 1 calc R U . .
C317 C 0.6037(12) 0.3625(10) 0.6102(5) 0.074(5) Uiso 1 1 d . . . .
H317 H 0.6095 0.3811 0.6339 0.089 Uiso 1 1 calc R U . .
C323 C 0.1234(9) 0.4760(8) 0.0627(4) 0.044(4) Uiso 1 1 d . . . .
C327 C 0.2280(10) 0.1160(8) -0.0875(4) 0.052(4) Uiso 1 1 d . . . .
H327 H 0.2403 0.1320 -0.1091 0.062 Uiso 1 1 calc R U . .
C330 C 0.6827(12) 0.1029(9) 0.4688(5) 0.069(5) Uiso 1 1 d . . . .
H330 H 0.7289 0.1042 0.4838 0.082 Uiso 1 1 calc R U . .
C334 C 0.1726(13) 0.7908(11) 0.0341(5) 0.079(6) Uiso 1 1 d . . . .
H334 H 0.1792 0.8377 0.0332 0.094 Uiso 1 1 calc R U . .
C338 C 0.1052(9) -0.0472(8) 0.0537(4) 0.046(4) Uiso 1 1 d . . . .
H338 H 0.0936 -0.0649 0.0295 0.056 Uiso 1 1 calc R U . .
C342 C 0.6882(8) 0.2748(7) 0.3341(3) 0.033(3) Uiso 1 1 d . . . .
H342 H 0.6889 0.3078 0.3177 0.040 Uiso 1 1 calc R U . .
C358 C 0.7846(11) 0.7926(9) 0.2681(4) 0.060(5) Uiso 1 1 d . . . .
C359 C 0.4718(10) -0.1146(8) 0.3352(4) 0.051(4) Uiso 1 1 d . . . .
C360 C 0.1344(11) 0.0657(9) -0.0532(4) 0.059(4) Uiso 1 1 d . . . .
H360 H 0.0829 0.0499 -0.0516 0.071 Uiso 1 1 calc R U . .
C368 C 0.5195(13) -0.1589(11) 0.3458(5) 0.075(5) Uiso 1 1 d . . . .
H368 H 0.4990 -0.2059 0.3443 0.090 Uiso 1 1 calc R U . .
C377 C 0.7388(10) 0.7467(9) 0.2891(4) 0.056(4) Uiso 1 1 d . . . .
C379 C 0.2186(11) 0.7643(9) 0.0613(4) 0.055(4) Uiso 1 1 d . . . .
C390 C 0.2705(13) -0.2247(12) 0.4166(5) 0.083(6) Uiso 1 1 d . . . .
H390 H 0.2517 -0.2668 0.4250 0.099 Uiso 1 1 calc R U . .
C391 C 0.1182(16) 0.7455(13) 0.0091(6) 0.104(8) Uiso 1 1 d . . . .
H391 H 0.0909 0.7625 -0.0098 0.125 Uiso 1 1 calc R U . .
C412 C 0.5886(15) -0.1346(12) 0.3569(5) 0.089(7) Uiso 1 1 d . . . .
H412 H 0.6180 -0.1652 0.3636 0.107 Uiso 1 1 calc R U . .
C435 C 0.1017(16) 0.6720(13) 0.0112(6) 0.105(8) Uiso 1 1 d . . . .
H435 H 0.0656 0.6411 -0.0059 0.125 Uiso 1 1 calc R U . .
C437 C 0.8383(14) 0.8655(12) 0.3199(5) 0.088(6) Uiso 1 1 d . . . .
H437 H 0.8740 0.9054 0.3301 0.105 Uiso 1 1 calc R U . .
C464 C 0.2743(14) 0.8687(11) 0.0922(5) 0.088(6) Uiso 1 1 d . . . .
H46A H 0.2807 0.8917 0.0707 0.132 Uiso 1 1 calc R U . .
H46B H 0.3155 0.8902 0.1115 0.132 Uiso 1 1 calc R U . .
H46C H 0.2264 0.8714 0.0990 0.132 Uiso 1 1 calc R U . .

loop_
_atom_site_aniso_label
_atom_site_aniso_U_11
_atom_site_aniso_U_22
_atom_site_aniso_U_33
_atom_site_aniso_U_23
_atom_site_aniso_U_13
_atom_site_aniso_U_12
Cu1 0.0235(10) 0.0358(9) 0.0385(9) 0.0013(7) -0.0010(7) 0.0011(8)
Cu2 0.0228(9) 0.0390(9) 0.0300(8) -0.0030(7) 0.0010(6) 0.0035(8)
Cu3 0.0263(10) 0.0368(9) 0.0338(9) -0.0010(7) 0.0048(7) -0.0003(8)
Cu4 0.0207(9) 0.0343(9) 0.0402(9) 0.0044(7) 0.0039(7) -0.0010(8)
Cu5 0.0387(11) 0.0329(9) 0.0367(9) 0.0043(7) 0.0005(7) 0.0035(8)
Cu6 0.0377(11) 0.0295(9) 0.0439(9) 0.0014(7) 0.0046(8) 0.0074(8)
Cu7 0.0325(11) 0.0397(10) 0.0462(10) 0.0092(8) 0.0049(8) 0.0069(9)
Cu8 0.0235(10) 0.0554(11) 0.0329(9) 0.0067(8) 0.0028(7) 0.0048(9)
Cu9 0.0233(10) 0.0560(11) 0.0272(8) 0.0019(7) -0.0006(7) 0.0037(9)
Cu10 0.0220(9) 0.0384(9) 0.0281(8) 0.0026(7) 0.0011(6) 0.0018(8)
Cu11 0.0237(9) 0.0342(9) 0.0277(8) -0.0029(6) -0.0002(6) 0.0008(7)
Cu12 0.0214(9) 0.0280(8) 0.0301(8) 0.0036(6) 0.0007(6) -0.0002(7)
Cu13 0.0289(10) 0.0280(9) 0.0384(9) 0.0031(7) -0.0020(7) 0.0008(8)
Cu14 0.0201(9) 0.0243(8) 0.0386(9) 0.0050(6) -0.0008(7) 0.0018(7)
Cu15 0.0281(10) 0.0321(9) 0.0489(10) 0.0087(8) -0.0010(8) -0.0012(8)
Cu16 0.0358(10) 0.0239(8) 0.0277(8) 0.0025(6) 0.0026(7) 0.0051(8)
Cu17 0.0320(10) 0.0234(8) 0.0282(8) 0.0044(6) 0.0034(7) 0.0045(7)
Cu18 0.0301(10) 0.0249(8) 0.0245(8) 0.0041(6) 0.0035(6) 0.0034(7)
Cu19 0.0232(9) 0.0322(9) 0.0260(8) 0.0034(6) -0.0016(6) 0.0039(7)
Cu20 0.0261(9) 0.0263(8) 0.0257(8) 0.0035(6) -0.0005(6) -0.0023(7)
Cu21 0.0247(9) 0.0354(9) 0.0273(8) 0.0058(7) -0.0021(6) -0.0001(8)
Cu22 0.0259(10) 0.0397(10) 0.0270(8) 0.0094(7) -0.0041(6) -0.0035(8)
Cu23 0.0277(10) 0.0576(12) 0.0278(9) 0.0104(8) -0.0030(7) -0.0056(9)
Cu24 0.0365(12) 0.0473(11) 0.0547(11) 0.0252(9) -0.0066(9) -0.0083(9)
Cu25 0.0289(10) 0.0313(9) 0.0369(9) 0.0102(7) -0.0016(7) -0.0009(8)
Cu26 0.0296(10) 0.0346(9) 0.0344(9) 0.0096(7) 0.0025(7) 0.0021(8)
Cu27 0.0269(10) 0.0284(8) 0.0263(8) 0.0054(6) -0.0001(6) -0.0022(7)
Cu28 0.0293(10) 0.0319(9) 0.0295(8) 0.0010(7) 0.0016(7) 0.0014(8)
Cu29 0.0280(10) 0.0322(9) 0.0317(8) -0.0015(7) 0.0001(7) 0.0030(8)
Cu30 0.0292(10) 0.0279(8) 0.0281(8) -0.0019(6) 0.0014(6) 0.0001(7)
Cl2 0.045(3) 0.0330(19) 0.060(2) 0.0026(17) 0.0118(18) 0.0079(18)
Cl3 0.056(4) 0.113(5) 0.075(3) 0.005(3) 0.012(3) -0.021(3)
Cl4 0.068(3) 0.061(3) 0.055(2) 0.010(2) 0.000(2) -0.020(2)
O1 0.021(5) 0.040(6) 0.042(5) -0.010(4) -0.004(4) 0.010(5)
O2 0.026(6) 0.042(6) 0.038(5) -0.002(4) 0.003(4) 0.008(5)
O3 0.029(6) 0.041(5) 0.034(5) 0.009(4) 0.002(4) 0.005(5)
O4 0.020(5) 0.035(5) 0.034(5) -0.017(4) -0.005(4) 0.006(4)
O5 0.060(8) 0.057(7) 0.040(6) 0.023(5) 0.010(5) -0.001(6)
O6 0.035(6) 0.021(5) 0.063(6) 0.002(4) 0.016(5) -0.012(4)
O7 0.036(7) 0.053(6) 0.033(5) -0.002(4) -0.009(4) 0.002(5)
O8 0.041(6) 0.024(5) 0.032(5) -0.003(4) 0.002(4) 0.008(5)
O9 0.042(6) 0.036(5) 0.018(4) 0.002(4) 0.003(4) 0.013(5)
O10 0.037(7) 0.060(7) 0.032(5) 0.004(5) 0.001(4) -0.006(5)
O11 0.044(7) 0.041(6) 0.055(6) 0.012(5) 0.002(5) 0.002(5)
O12 0.027(6) 0.027(5) 0.047(5) 0.003(4) -0.008(4) 0.008(4)
O13 0.050(9) 0.062(8) 0.111(10) 0.024(7) -0.004(7) 0.010(7)
O14 0.088(10) 0.025(5) 0.060(6) 0.016(5) 0.024(6) 0.024(6)
O15 0.025(5) 0.024(4) 0.022(4) -0.008(3) 0.000(3) -0.001(4)
O16 0.019(5) 0.021(4) 0.061(6) 0.008(4) 0.010(4) 0.006(4)
O17 0.022(6) 0.047(6) 0.043(5) 0.003(4) -0.002(4) -0.005(5)
O18 0.040(7) 0.091(9) 0.039(6) -0.008(6) 0.011(5) -0.001(7)
O19 0.043(7) 0.076(8) 0.025(5) 0.010(5) 0.001(4) 0.018(6)
O20 0.008(5) 0.053(6) 0.021(4) 0.002(4) -0.004(3) -0.019(4)
O21 0.020(5) 0.041(5) 0.036(5) -0.003(4) 0.004(4) 0.005(4)
O22 0.030(6) 0.040(5) 0.021(4) -0.004(4) -0.009(4) 0.008(5)
O23 0.023(5) 0.011(4) 0.043(5) 0.004(3) -0.004(4) 0.000(4)
O24 0.045(6) 0.016(4) 0.026(4) -0.006(3) -0.001(4) 0.013(4)
O25 0.029(6) 0.024(5) 0.057(6) 0.014(4) 0.013(4) 0.000(4)
O26 0.045(7) 0.024(5) 0.058(6) -0.006(4) -0.014(5) -0.009(5)
O27 0.056(8) 0.054(7) 0.037(5) 0.000(5) 0.011(5) -0.017(6)
O28 0.024(6) 0.024(5) 0.076(7) 0.004(5) 0.006(5) 0.000(4)
O29 0.044(7) 0.045(6) 0.058(6) 0.017(5) 0.002(5) 0.016(6)
O30 0.047(7) 0.033(5) 0.038(5) -0.003(4) -0.016(5) -0.012(5)
O31 0.041(6) 0.029(5) 0.029(5) 0.001(4) 0.001(4) 0.006(5)
O32 0.023(6) 0.059(7) 0.042(5) -0.013(5) -0.014(4) -0.021(5)
O33 0.023(5) 0.042(5) 0.021(4) -0.001(4) -0.004(3) -0.004(4)
O34 0.010(5) 0.059(7) 0.042(5) -0.004(5) 0.003(4) -0.005(5)
O35 0.006(5) 0.082(9) 0.085(8) 0.033(6) 0.002(5) 0.008(6)
O36 0.024(5) 0.019(4) 0.030(4) 0.002(3) -0.001(3) 0.008(4)
O37 0.066(10) 0.175(16) 0.041(7) 0.006(8) 0.009(6) -0.071(10)
O38 0.025(6) 0.083(8) 0.027(5) 0.007(5) -0.004(4) -0.009(6)
O39 0.024(5) 0.038(5) 0.031(5) 0.009(4) -0.010(4) -0.008(4)
O40 0.026(6) 0.057(6) 0.032(5) 0.015(4) 0.006(4) 0.000(5)
O41 0.027(6) 0.057(7) 0.046(6) 0.008(5) -0.004(4) -0.005(5)
O42 0.011(5) 0.050(6) 0.039(5) 0.023(4) -0.006(4) -0.001(4)
O43 0.010(4) 0.030(5) 0.030(4) 0.011(4) 0.002(3) -0.004(4)
O44 0.013(5) 0.030(5) 0.049(5) 0.002(4) -0.007(4) -0.001(4)
O45 0.038(6) 0.031(5) 0.025(4) 0.005(4) -0.001(4) 0.004(5)
O46 0.032(6) 0.024(4) 0.023(4) 0.008(3) 0.009(4) 0.009(4)
O47 0.050(7) 0.027(5) 0.020(4) -0.008(4) -0.003(4) -0.004(5)
O48 0.061(8) 0.020(5) 0.036(5) 0.000(4) 0.004(5) 0.006(5)
O49 0.052(8) 0.051(6) 0.040(5) 0.006(5) 0.013(5) 0.006(6)
O50 0.048(7) 0.036(5) 0.042(5) 0.012(4) -0.002(5) 0.012(5)
O51 0.048(6) 0.024(5) 0.022(4) 0.004(3) 0.009(4) 0.016(5)
O52 0.023(5) 0.027(5) 0.041(5) 0.014(4) 0.006(4) 0.004(4)
O53 0.019(5) 0.027(4) 0.018(4) 0.010(3) -0.002(3) -0.004(4)
O54 0.026(5) 0.027(5) 0.031(4) 0.007(4) 0.012(4) 0.000(4)
O55 0.052(8) 0.046(6) 0.044(6) 0.015(5) 0.003(5) -0.003(6)
O56 0.029(6) 0.079(8) 0.043(6) 0.020(5) 0.008(5) 0.001(6)
O57 0.032(6) 0.026(5) 0.036(5) 0.006(4) -0.006(4) 0.000(4)
O58 0.035(6) 0.059(7) 0.032(5) 0.017(4) 0.012(4) 0.006(5)
O59 0.070(9) 0.029(6) 0.081(8) 0.013(5) 0.003(6) 0.017(6)
O60 0.049(7) 0.035(6) 0.062(6) 0.026(5) -0.003(5) 0.008(5)
O61 0.057(8) 0.045(6) 0.062(6) 0.005(5) 0.010(5) 0.026(6)
O62 0.029(6) 0.036(5) 0.039(5) 0.006(4) -0.003(4) 0.005(5)
O63 0.065(8) 0.034(5) 0.018(4) 0.012(4) 0.003(4) -0.006(5)
O64 0.047(7) 0.039(6) 0.030(5) 0.017(4) 0.012(4) 0.002(5)
O65 0.021(5) 0.027(5) 0.040(5) 0.012(4) 0.006(4) 0.001(4)
O67 0.051(7) 0.028(5) 0.052(6) -0.001(4) 0.005(5) 0.012(5)
O68 0.034(7) 0.070(8) 0.038(5) 0.012(5) 0.009(4) -0.002(6)
O69 0.029(6) 0.046(6) 0.030(5) -0.017(4) -0.010(4) 0.008(5)
O70 0.027(6) 0.037(5) 0.026(4) -0.019(4) -0.002(4) 0.001(4)
O71 0.025(6) 0.032(5) 0.039(5) 0.001(4) 0.009(4) -0.010(4)
O75 0.049(8) 0.072(8) 0.081(8) 0.028(6) 0.037(6) 0.028(7)
O164 0.043(8) 0.070(8) 0.070(7) -0.001(6) -0.008(6) 0.031(7)
O168 0.048(7) 0.038(6) 0.049(6) 0.031(5) 0.001(5) 0.000(5)
N1 0.033(8) 0.034(7) 0.047(7) 0.008(5) -0.003(5) -0.005(6)
N2 0.009(6) 0.044(7) 0.056(7) -0.002(6) 0.001(5) 0.002(5)
N3 0.048(9) 0.044(7) 0.027(6) -0.011(5) -0.001(5) -0.006(6)
N4 0.032(7) 0.050(7) 0.019(5) -0.002(5) 0.006(5) -0.001(6)
N5 0.033(7) 0.020(6) 0.051(7) 0.001(5) 0.007(5) -0.006(5)
N6 0.057(9) 0.025(6) 0.058(7) 0.017(5) 0.029(6) 0.015(6)
N7 0.043(8) 0.029(6) 0.049(7) -0.004(5) 0.005(6) 0.010(6)
N8 0.029(8) 0.034(7) 0.056(7) 0.011(6) -0.017(6) -0.017(6)
N9 0.019(6) 0.022(5) 0.034(5) 0.011(4) -0.003(4) 0.011(5)
N10 0.039(7) 0.025(6) 0.027(5) 0.004(4) 0.000(5) 0.008(5)
N13 0.024(7) 0.038(7) 0.049(7) 0.024(5) -0.006(5) -0.003(6)
N15 0.025(7) 0.044(7) 0.026(5) 0.015(5) 0.010(5) -0.005(5)
N16 0.022(7) 0.043(7) 0.039(6) 0.002(5) 0.010(5) -0.010(6)
N17 0.044(8) 0.055(8) 0.010(5) 0.003(5) -0.010(5) 0.016(6)
N18 0.029(8) 0.061(9) 0.042(7) 0.002(6) 0.008(5) 0.015(7)
N19 0.035(8) 0.050(8) 0.037(6) -0.007(5) -0.003(5) 0.007(6)
N20 0.027(7) 0.049(7) 0.026(6) -0.010(5) -0.012(5) 0.000(6)
N21 0.027(7) 0.056(8) 0.021(5) 0.007(5) 0.001(4) -0.004(6)
N23 0.022(6) 0.024(6) 0.036(6) -0.009(4) 0.001(5) -0.004(5)
N24 0.033(7) 0.017(5) 0.035(6) 0.011(4) 0.009(5) 0.003(5)
N26 0.063(10) 0.047(7) 0.023(6) -0.009(5) 0.000(5) 0.024(7)
N27 0.042(8) 0.032(6) 0.042(7) -0.005(5) 0.006(5) 0.003(6)
N28 0.040(8) 0.032(6) 0.023(5) 0.001(4) -0.005(5) 0.000(6)
N29 0.046(8) 0.029(6) 0.025(5) 0.009(5) 0.003(5) -0.003(6)
N30 0.019(6) 0.027(6) 0.021(5) 0.000(4) -0.002(4) -0.006(5)
N31 0.024(7) 0.039(7) 0.034(6) -0.005(5) -0.002(5) 0.009(6)
N33 0.048(9) 0.054(9) 0.053(8) 0.025(7) -0.021(6) -0.020(7)
N34 0.041(8) 0.041(7) 0.018(5) 0.000(5) -0.004(5) -0.010(6)
N35 0.034(7) 0.038(6) 0.037(6) 0.023(5) 0.004(5) 0.014(6)

loop_
_atom_type_symbol
_atom_type_description
_atom_type_scat_dispersion_real
_atom_type_scat_dispersion_imag
_atom_type_scat_source
C C 0.0033 0.0016 'International Tables Vol C Tables 4.2.6.8 and 6.1.1.4'
H H 0.0000 0.0000 'International Tables Vol C Tables 4.2.6.8 and 6.1.1.4'
N N 0.0061 0.0033 'International Tables Vol C Tables 4.2.6.8 and 6.1.1.4'
O O 0.0106 0.0060 'International Tables Vol C Tables 4.2.6.8 and 6.1.1.4'
Cl Cl 0.1484 0.1585 'International Tables Vol C Tables 4.2.6.8 and 6.1.1.4'
Cu Cu 0.3201 1.2651 'International Tables Vol C Tables 4.2.6.8 and 6.1.1.4'

loop_
_geom_angle_atom_site_label_1
_geom_angle_atom_site_label_2
_geom_angle_atom_site_label_3
_geom_angle
O6 Cu1 N2 150.5(5)
O6 Cu1 N1 96.8(5)
N2 Cu1 N1 91.0(5)
O6 Cu1 O2 90.4(4)
N2 Cu1 O2 87.4(4)
N1 Cu1 O2 167.9(4)
O6 Cu1 O1 97.8(4)
N2 Cu1 O1 109.8(4)
N1 Cu1 O1 94.9(4)
O2 Cu1 O1 74.4(3)
N4 Cu2 O2 177.1(4)
N4 Cu2 O8 86.7(4)
O2 Cu2 O8 90.8(4)
N4 Cu2 N3 90.9(5)
O2 Cu2 N3 91.8(5)
O8 Cu2 N3 170.6(5)
O8 Cu3 O9 176.4(4)
O8 Cu3 O7 82.4(4)
O9 Cu3 O7 97.1(4)
O8 Cu3 O4 90.7(4)
O9 Cu3 O4 90.4(4)
O7 Cu3 O4 168.0(4)
O4 Cu4 O16 94.7(4)
O4 Cu4 O3 82.6(4)
O16 Cu4 O3 170.6(4)
O4 Cu4 O17 174.4(4)
O16 Cu4 O17 82.4(4)
O3 Cu4 O17 99.5(4)
O11 Cu5 O9 171.5(4)
O11 Cu5 O10 80.5(4)
O9 Cu5 O10 98.9(4)
O11 Cu5 O16 88.3(4)
O9 Cu5 O16 92.6(3)
O10 Cu5 O16 168.6(4)
O14 Cu6 N5 176.0(5)
O14 Cu6 O11 88.1(4)
N5 Cu6 O11 88.0(4)
O14 Cu6 N6 90.7(5)
N5 Cu6 N6 93.0(5)
O11 Cu6 N6 171.3(5)
O29 Cu7 N7 161.2(5)
O29 Cu7 N8 93.5(5)
N7 Cu7 N8 94.0(5)
O29 Cu7 O14 88.6(4)
N7 Cu7 O14 87.6(4)
N8 Cu7 O14 168.5(5)
O19 Cu8 N15 156.8(5)
O19 Cu8 N16 94.4(4)
N15 Cu8 N16 88.8(5)
O19 Cu8 O34 94.8(4)
N15 Cu8 O34 85.1(4)
N16 Cu8 O34 169.0(4)
O19 Cu8 O35 85.2(4)
N15 Cu8 O35 117.0(4)
N16 Cu8 O35 99.9(4)
O34 Cu8 O35 75.0(4)
O20 Cu9 O34 87.8(4)
O20 Cu9 N17 86.8(4)
O34 Cu9 N17 174.5(4)
O20 Cu9 N18 177.8(5)
O34 Cu9 N18 92.0(5)
N17 Cu9 N18 93.4(5)
O22 Cu10 O20 173.3(4)
O22 Cu10 O21 96.8(4)
O20 Cu10 O21 83.0(3)
O22 Cu10 O33 93.3(4)
O20 Cu10 O33 87.9(3)
O21 Cu10 O33 167.0(4)
O32 Cu11 O36 152.8(4)
O32 Cu11 O31 98.6(4)
O36 Cu11 O31 92.4(4)
O32 Cu11 O33 83.0(4)
O36 Cu11 O33 93.7(4)
O31 Cu11 O33 162.9(4)
O32 Cu11 Cu12 167.2(3)
O36 Cu11 Cu12 38.2(2)
O31 Cu11 Cu12 84.6(3)
O33 Cu11 Cu12 90.4(2)
O32 Cu11 Cu19 128.4(3)
O36 Cu11 Cu19 36.7(3)
O31 Cu11 Cu19 66.6(2)
O33 Cu11 Cu19 125.4(3)
Cu12 Cu11 Cu19 64.19(5)
O23 Cu12 O36 151.9(3)
O23 Cu12 O22 101.2(4)
O36 Cu12 O22 93.2(4)
O23 Cu12 O24 80.8(3)
O36 Cu12 O24 97.7(4)
O22 Cu12 O24 151.8(3)
O23 Cu12 Cu11 167.1(2)
O36 Cu12 Cu11 37.9(2)
O22 Cu12 Cu11 83.0(2)
O24 Cu12 Cu11 89.7(2)
O31 Cu13 O30 93.4(4)
O31 Cu13 O12 176.3(4)
O30 Cu13 O12 83.1(4)
O31 Cu13 O24 93.8(4)
O30 Cu13 O24 171.7(4)
O12 Cu13 O24 89.7(4)
O25 Cu14 O12 88.5(4)
O25 Cu14 N10 175.6(4)
O12 Cu14 N10 87.4(4)
O25 Cu14 N9 92.5(4)
O12 Cu14 N9 178.4(4)
N10 Cu14 N9 91.6(4)
O28 Cu15 N13 150.8(5)
O28 Cu15 N11 96.6(5)
N13 Cu15 N11 91.6(5)
O28 Cu15 O25 93.7(4)
N13 Cu15 O25 85.2(4)
N11 Cu15 O25 164.1(4)
O28 Cu15 O26 90.4(4)
N13 Cu15 O26 117.1(5)
N11 Cu15 O26 92.9(4)
O25 Cu15 O26 74.9(4)
O48 Cu16 N26 156.8(5)
O48 Cu16 N29 95.4(4)
N26 Cu16 N29 90.9(5)
O48 Cu16 O51 90.8(4)
N26 Cu16 O51 86.3(4)
N29 Cu16 O51 170.3(4)
O48 Cu16 O50 86.6(4)
N26 Cu16 O50 114.5(4)
N29 Cu16 O50 98.8(4)
O51 Cu16 O50 74.0(3)
O47 Cu17 N23 179.7(5)
O47 Cu17 N24 87.0(4)
N23 Cu17 N24 93.2(4)
O47 Cu17 O51 88.5(4)
N23 Cu17 O51 91.3(4)
N24 Cu17 O51 174.5(4)
O47 Cu18 O45 172.2(4)
O47 Cu18 O53 88.3(3)
O45 Cu18 O53 94.2(3)
O47 Cu18 O46 82.1(4)
O45 Cu18 O46 96.4(4)
O53 Cu18 O46 167.2(3)
O36 Cu19 O52 155.0(3)
O36 Cu19 O57 91.6(4)
O52 Cu19 O57 99.1(4)
O36 Cu19 O53 93.7(3)
O52 Cu19 O53 83.6(3)
O57 Cu19 O53 160.7(4)
O36 Cu19 Cu11 37.1(2)
O52 Cu19 Cu11 129.6(3)
O57 Cu19 Cu11 66.2(3)
O53 Cu19 Cu11 126.1(3)
O36 Cu19 Cu20 37.3(2)
O52 Cu19 Cu20 166.1(3)
O57 Cu19 Cu20 83.5(3)
O53 Cu19 Cu20 89.5(2)
Cu11 Cu19 Cu20 63.95(5)
O45 Cu20 O36 92.2(3)
O45 Cu20 O44 100.1(4)
O36 Cu20 O44 153.0(4)
O45 Cu20 O43 153.2(4)
O36 Cu20 O43 98.3(3)
O44 Cu20 O43 81.4(3)
O45 Cu20 Cu19 84.3(3)
O36 Cu20 Cu19 36.6(2)
O44 Cu20 Cu19 167.6(3)
O43 Cu20 Cu19 89.4(2)
O57 Cu21 O39 178.2(4)
O57 Cu21 O40 94.8(4)
O39 Cu21 O40 83.4(4)
O57 Cu21 O43 92.9(4)
O39 Cu21 O43 88.9(3)
O40 Cu21 O43 172.3(3)
O39 Cu22 N22 87.3(4)
O39 Cu22 O42 87.6(4)
N22 Cu22 O42 173.7(5)
O39 Cu22 N21 178.0(4)
N22 Cu22 N21 93.1(5)
O42 Cu22 N21 92.2(4)
O38 Cu23 N20 151.4(5)
O38 Cu23 N19 97.0(5)
N20 Cu23 N19 93.8(5)
O38 Cu23 O42 92.2(4)
N20 Cu23 O42 85.0(4)
N19 Cu23 O42 162.4(4)
O38 Cu23 O41 94.6(4)
N20 Cu23 O41 111.6(4)
N19 Cu23 O41 90.8(4)
O42 Cu23 O41 73.4(3)
O168 Cu24 N32 162.0(5)
O168 Cu24 O60 89.0(4)
N32 Cu24 O60 85.8(4)
O168 Cu24 N33 93.2(5)
N32 Cu24 N33 96.2(5)
O60 Cu24 N33 165.5(5)
N34 Cu25 O60 173.7(5)
N34 Cu25 O56 88.6(5)
O60 Cu25 O56 85.2(5)
N34 Cu25 N35 93.4(5)
O60 Cu25 N35 92.6(4)
O56 Cu25 N35 169.9(4)
N34 Cu25 O61 91.9(4)
O60 Cu25 O61 89.6(4)
O56 Cu25 O61 94.8(4)
N35 Cu25 O61 95.1(4)
O56 Cu26 O55 81.6(4)
O56 Cu26 O54 170.1(4)
O55 Cu26 O54 97.3(4)
O56 Cu26 O62 89.3(4)
O55 Cu26 O62 168.3(4)
O54 Cu26 O62 92.9(4)
O62 Cu27 O65 95.4(4)
O62 Cu27 O63 83.1(4)
O65 Cu27 O63 177.6(4)
O62 Cu27 O64 171.7(4)
O65 Cu27 O64 83.2(4)
O63 Cu27 O64 98.0(4)
O70 Cu28 O54 176.5(4)
O70 Cu28 O71 82.0(4)
O54 Cu28 O71 96.7(4)
O70 Cu28 O65 89.0(4)
O54 Cu28 O65 92.9(4)
O71 Cu28 O65 167.2(4)
O69 Cu29 N28 156.5(4)
O69 Cu29 N27 96.1(4)
N28 Cu29 N27 89.5(5)
O69 Cu29 O15 90.4(4)
N28 Cu29 O15 87.6(4)
N27 Cu29 O15 169.7(4)
O69 Cu29 O67 88.8(4)
N28 Cu29 O67 113.0(4)
N27 Cu29 O67 97.7(4)
O15 Cu29 O67 74.4(4)
O70 Cu30 O15 88.4(3)
O70 Cu30 N30 87.8(4)
O15 Cu30 N30 172.5(4)
O70 Cu30 N31 177.7(4)
O15 Cu30 N31 92.2(4)
N30 Cu30 N31 91.9(4)
O89_a Cl1_a O91_a 109.8(12)
O89_a Cl1_a O88_a 108.9(12)
O91_a Cl1_a O88_a 110.6(12)
O89_a Cl1_a O90_a 110.1(12)
O91_a Cl1_a O90_a 108.7(11)
O88_a Cl1_a O90_a 108.7(11)
O84 Cl2 O87 96.1(16)
O84 Cl2 O86 109.4(14)
O87 Cl2 O86 112.0(16)
O84 Cl2 O85 105.9(13)
O87 Cl2 O85 120.5(15)
O86 Cl2 O85 111.2(11)
O121 Cl3 O66 110.3(14)
O121 Cl3 O133 111.8(11)
O66 Cl3 O133 107.1(13)
O121 Cl3 O152 109.6(12)
O66 Cl3 O152 108.5(16)
O133 Cl3 O152 109.6(13)
O81 Cl4 O82 109.6(11)
O81 Cl4 O83 119.8(11)
O82 Cl4 O83 110.4(9)
O81 Cl4 O80 100.7(11)
O82 Cl4 O80 105.0(10)
O83 Cl4 O80 109.9(11)
C32 O1 C52 119.4(11)
C32 O1 Cu1 108.5(8)
C52 O1 Cu1 132.0(8)
C43 O2 Cu2 115.3(9)
C43 O2 Cu1 119.8(9)
Cu2 O2 Cu1 115.6(4)
C58 O3 Cu4 110.1(8)
N4 O4 Cu4 110.2(6)
N4 O4 Cu3 113.0(7)
Cu4 O4 Cu3 135.7(5)
C57 O5 C108 116.0(14)
C50 O6 Cu1 123.2(8)
C84 O7 Cu3 110.5(9)
N2 O8 Cu3 110.8(7)
N2 O8 Cu2 118.7(7)
Cu3 O8 Cu2 119.6(5)
C116 O9 Cu3 114.1(9)
C116 O9 Cu5 114.2(7)
Cu3 O9 Cu5 110.7(4)
C24 O10 Cu5 111.1(9)
N7 O11 Cu5 116.0(8)
N7 O11 Cu6 122.5(8)
Cu5 O11 Cu6 121.1(5)
N13 O12 Cu13 111.2(7)
N13 O12 Cu14 119.3(7)
Cu13 O12 Cu14 118.5(5)
C379 O13 C464 117.9(15)
C87 O14 Cu6 122.8(9)
C87 O14 Cu7 119.8(9)
Cu6 O14 Cu7 116.4(4)
C34 O15 Cu30 113.9(8)
C34 O15 Cu29 121.6(8)
Cu30 O15 Cu29 117.0(4)
N5 O16 Cu4 112.4(7)
N5 O16 Cu5 116.3(7)
Cu4 O16 Cu5 130.5(5)
C61 O17 Cu4 111.8(9)
C76 O18 C149 119.3(14)
C247 O19 Cu8 123.3(8)
N15 O20 Cu9 122.2(7)
N15 O20 Cu10 111.6(6)
Cu9 O20 Cu10 123.9(4)
C25 O21 Cu10 109.6(8)
Cu10 O22 Cu12 140.8(5)
Cu10 O22 H22 109.6
Cu12 O22 H22 109.6
C68 O23 Cu12 115.0(9)
N10 O24 Cu12 112.2(7)
N10 O24 Cu13 116.6(7)
Cu12 O24 Cu13 130.1(4)
C90 O25 Cu14 122.5(8)
C90 O25 Cu15 117.1(8)
Cu14 O25 Cu15 116.8(4)
C31 O26 C131 119.3(15)
C31 O26 Cu15 109.9(8)
C131 O26 Cu15 126.1(14)
C114 O27 C144 116.2(15)
C74 O28 Cu15 123.6(9)
C296 O29 Cu7 117.0(11)
C11 O30 Cu13 111.1(9)
Cu13 O31 Cu11 138.6(5)
Cu13 O31 H31 110.7
Cu11 O31 H31 110.7
C35 O32 Cu11 112.2(9)
N17 O33 Cu11 111.2(7)
N17 O33 Cu10 117.1(7)
Cu11 O33 Cu10 130.9(4)
C77 O34 Cu9 121.5(9)
C77 O34 Cu8 119.9(9)
Cu9 O34 Cu8 116.6(5)
C142 O35 C51 121.0(15)
C142 O35 Cu8 124.2(12)
C51 O35 Cu8 110.2(10)
Cu19 O36 Cu11 106.2(4)
Cu19 O36 Cu20 106.1(4)
Cu11 O36 Cu20 114.5(4)
Cu19 O36 Cu12 115.3(4)
Cu11 O36 Cu12 103.9(4)
Cu20 O36 Cu12 111.0(4)
C147 O37 C157 120.0(17)
C233 O38 Cu23 122.8(10)
N20 O39 Cu22 121.0(8)
N20 O39 Cu21 111.4(8)
Cu22 O39 Cu21 120.7(4)
C44 O40 Cu21 110.3(9)
C267 O41 C65 121.0(13)
C267 O41 Cu23 107.6(9)
C65 O41 Cu23 131.4(10)
C181 O42 Cu22 120.7(9)
C181 O42 Cu23 119.6(9)
Cu22 O42 Cu23 117.6(5)
N22 O43 Cu21 116.6(6)
N22 O43 Cu20 111.6(7)
Cu21 O43 Cu20 131.0(4)
C21 O44 Cu20 113.7(8)
Cu18 O45 Cu20 139.8(5)
Cu18 O45 H45 110.1
Cu20 O45 H45 110.1
C36 O46 Cu18 109.0(8)
N26 O47 Cu18 113.7(8)
N26 O47 Cu17 120.5(8)
Cu18 O47 Cu17 123.2(4)
C139 O48 Cu16 124.1(10)
C177 O49 C93 115.5(11)
C15 O50 C48 113.3(10)
C15 O50 Cu16 111.1(8)
C48 O50 Cu16 132.1(8)
C16 O51 Cu17 121.9(7)
C16 O51 Cu16 122.0(8)
Cu17 O51 Cu16 114.3(4)
C20 O52 Cu19 114.0(8)
N24 O53 Cu19 110.8(7)
N24 O53 Cu18 117.9(6)
Cu19 O53 Cu18 131.1(4)
C162 O54 Cu28 116.0(7)
C162 O54 Cu26 114.3(7)
Cu28 O54 Cu26 111.0(4)
C27 O55 Cu26 110.8(10)
N32 O56 Cu26 115.1(8)
N32 O56 Cu25 124.6(8)
Cu26 O56 Cu25 120.2(6)
Cu21 O57 Cu19 141.4(5)
Cu21 O57 H57 109.3
Cu19 O57 H57 109.3
C252 O58 C133 119.0(12)
C359 O59 C311 116.0(13)
C213 O60 Cu25 122.5(11)
C213 O60 Cu24 118.3(10)
Cu25 O60 Cu24 118.5(5)
C146 O61 Cu25 119.0(12)
C146 O61 H61 120.5
Cu25 O61 H61 120.5
N34 O62 Cu27 111.5(7)
N34 O62 Cu26 114.5(7)
Cu27 O62 Cu26 131.4(5)
C18 O63 Cu27 109.0(9)
C2 O64 Cu27 106.9(8)
N30 O65 Cu27 110.4(7)
N30 O65 Cu28 116.0(7)
Cu27 O65 Cu28 132.2(4)
C86 O67 C148 117.0(12)
C86 O67 Cu29 110.7(8)
C148 O67 Cu29 120.4(10)
C46 O68 C107 113.9(12)
C290 O69 Cu29 126.2(10)
N28 O70 Cu30 123.6(6)
N28 O70 Cu28 112.3(7)
Cu30 O70 Cu28 120.6(4)
C8 O71 Cu28 109.2(8)
C78 O73 H73 109.5
C152 O74 H74 109.5
C150 O102 H85A 109.5
C89 O164 C140 121.1(14)
C190 O168 Cu24 122.5(10)
C72 N1 C62 121.9(13)
C72 N1 Cu1 118.9(10)
C62 N1 Cu1 119.1(10)
C84 N2 O8 111.9(12)
C84 N2 Cu1 130.0(11)
O8 N2 Cu1 116.0(8)
C63 N3 C64 123.4(11)
C63 N3 Cu2 118.0(10)
C64 N3 Cu2 118.6(9)
C58 N4 O4 112.2(11)
C58 N4 Cu2 128.3(9)
O4 N4 Cu2 118.3(7)
C61 N5 O16 111.0(11)
C61 N5 Cu6 129.5(9)
O16 N5 Cu6 116.6(8)
C97 N6 C258 120.0(13)
C97 N6 Cu6 119.4(12)
C258 N6 Cu6 120.5(9)
C24 N7 O11 110.8(11)
C24 N7 Cu7 130.1(10)
O11 N7 Cu7 119.1(9)
C98 N8 C323 117.1(13)
C98 N8 Cu7 117.9(11)
C323 N8 Cu7 124.4(9)
C9 N9 C138 117.1(11)
C9 N9 Cu14 120.7(9)
C138 N9 Cu14 122.2(7)
C68 N10 O24 109.1(10)
C68 N10 Cu14 129.9(8)
O24 N10 Cu14 120.0(7)
C122 N11 C358 119.0(15)
C122 N11 Cu15 120.7(11)
C358 N11 Cu15 120.2(11)
C11 N13 O12 113.1(11)
C11 N13 Cu15 129.0(11)
O12 N13 Cu15 117.2(8)
C25 N15 O20 113.1(10)
C25 N15 Cu8 131.6(10)
O20 N15 Cu8 115.0(7)
C88 N16 C92 121.0(12)
C88 N16 Cu8 123.5(9)
C92 N16 Cu8 115.4(9)
C35 N17 O33 110.2(11)
C35 N17 Cu9 128.9(8)
O33 N17 Cu9 120.9(8)
C6 N18 C245 118.3(12)
C6 N18 Cu9 122.0(12)
C245 N18 Cu9 119.4(9)
C91 N19 C261 115.9(12)
C91 N19 Cu23 122.3(11)
C261 N19 Cu23 121.5(8)
C44 N20 O39 113.9(11)
C44 N20 Cu23 128.6(9)
O39 N20 Cu23 117.4(9)
C29 N21 C67 119.1(13)
C29 N21 Cu22 120.1(10)
C67 N21 Cu22 120.8(10)
C21 N22 O43 109.6(9)
C21 N22 Cu22 129.4(9)
O43 N22 Cu22 120.1(8)
C165 N23 C83 116.5(12)
C165 N23 Cu17 121.4(9)
C83 N23 Cu17 122.1(9)
C20 N24 O53 114.7(9)
C20 N24 Cu17 124.5(8)
O53 N24 Cu17 120.6(8)
C36 N26 O47 110.9(10)
C36 N26 Cu16 133.0(9)
O47 N26 Cu16 114.7(10)
C59 N27 C38 114.7(14)
C59 N27 Cu29 123.0(10)
C38 N27 Cu29 122.0(10)
C8 N28 O70 109.6(10)
C8 N28 Cu29 134.4(10)
O70 N28 Cu29 115.2(8)
C10 N29 C103 123.5(11)
C10 N29 Cu16 119.6(10)
C103 N29 Cu16 116.9(8)
C2 N30 O65 112.7(9)
C2 N30 Cu30 128.4(8)
O65 N30 Cu30 117.7(7)
C33 N31 C42 118.7(13)
C33 N31 Cu30 117.4(11)
C42 N31 Cu30 122.4(8)
C27 N32 O56 111.4(11)
C27 N32 Cu24 128.9(11)
O56 N32 Cu24 118.9(8)
C56 N33 C12 121.4(17)
C56 N33 Cu24 118.1(12)
C12 N33 Cu24 120.5(11)
C18 N34 O62 109.4(10)
C18 N34 Cu25 131.3(9)
O62 N34 Cu25 118.3(8)
C198 N35 C173 117.7(13)
C198 N35 Cu25 118.4(11)
C173 N35 Cu25 123.3(8)
C3 C1 C5 122.0(13)
C3 C1 H1 119.0
C5 C1 H1 119.0
N30 C2 O64 123.1(11)
N30 C2 C7 121.0(11)
O64 C2 C7 115.6(11)
C15 C3 C1 121.8(13)
C15 C3 H3 119.1
C1 C3 H3 119.1
C10 C4 C189 120.7(14)
C10 C4 C139 119.2(12)
C189 C4 C139 119.1(14)
C1 C5 C22 116.5(13)
C1 C5 H5 121.8
C22 C5 H5 121.8
N18 C6 C71 124.5(15)
N18 C6 H6 117.8
C71 C6 H6 117.8
C96 C7 C42 117.0(12)
C96 C7 C2 121.1(11)
C42 C7 C2 121.3(12)
O71 C8 N28 125.7(13)
O71 C8 C255 117.5(12)
N28 C8 C255 116.4(11)
N9 C9 C66 125.2(13)
N9 C9 H9 117.4
C66 C9 H9 117.4
N29 C10 C4 131.6(13)
N29 C10 H10 114.2
C4 C10 H10 114.2
O30 C11 N13 120.4(15)
O30 C11 C377 117.5(13)
N13 C11 C377 120.7(14)
N33 C12 C119 126.5(18)
N33 C12 C153 118.1(16)
C119 C12 C153 115.3(16)
C377 C13 C314 125(2)
C377 C13 H13 117.6
C314 C13 H13 117.6
C94 C14 C55 120.3(16)
C94 C14 H14 119.8
C55 C14 H14 119.8
C3 C15 O50 128.6(13)
C3 C15 C16 120.4(13)
O50 C15 C16 111.0(11)
O51 C16 C22 124.0(11)
O51 C16 C15 119.9(12)
C22 C16 C15 115.9(11)
O63 C18 N34 125.3(12)
O63 C18 C134 115.6(13)
N34 C18 C134 119.1(12)
O52 C20 N24 116.4(12)
O52 C20 C37 120.1(12)
N24 C20 C37 123.5(11)
O44 C21 N22 123.0(12)
O44 C21 C113 118.8(12)
N22 C21 C113 118.1(11)
C16 C22 C5 123.1(12)
C16 C22 C165 121.8(12)
C5 C22 C165 115.0(13)
C26 C23 C49 122.2(13)
C26 C23 H23 118.9
C49 C23 H23 118.9
O10 C24 N7 121.2(12)
O10 C24 C160 116.0(13)
N7 C24 C160 122.3(13)
N15 C25 O21 122.5(13)
N15 C25 C26 118.3(11)
O21 C25 C26 118.7(11)
C23 C26 C92 121.8(14)
C23 C26 C25 118.5(12)
C92 C26 C25 119.5(11)
N32 C27 O55 121.0(15)
N32 C27 C119 123.2(13)
O55 C27 C119 114.7(13)
C270 C28 C255 122.0(13)
C270 C28 H28 119.0
C255 C28 H28 119.0
N21 C29 C310 128.4(15)
N21 C29 H29 115.8
C310 C29 H29 115.8
C106 C30 C32 117.0(14)
C106 C30 H30 121.5
C32 C30 H30 121.5
C182 C31 O26 123.8(13)
C182 C31 C90 121.4(14)
O26 C31 C90 114.2(11)
O1 C32 C43 119.1(12)
O1 C32 C30 123.5(13)
C43 C32 C30 117.4(13)
N31 C33 C115 125.1(15)
N31 C33 H33 117.5
C115 C33 H33 117.5
O15 C34 C115 125.2(13)
O15 C34 C86 119.1(13)
C115 C34 C86 115.6(12)
O32 C35 N17 122.1(12)
O32 C35 C196 116.8(13)
N17 C35 C196 121.1(13)
O46 C36 N26 124.1(12)
O46 C36 C99 120.5(13)
N26 C36 C99 115.1(11)
C83 C37 C102 120.8(15)
C83 C37 C20 125.7(13)
C102 C37 C20 113.5(12)
C338 C38 C255 121.8(15)
C338 C38 N27 120.6(13)
C255 C38 N27 117.6(14)
C49 C39 C47 118.1(15)
C49 C39 H39 120.9
C47 C39 H39 120.9
C41 C40 C60 120.7(13)
C41 C40 H40 119.7
C60 C40 H40 119.7
C40 C41 C42 122.3(13)
C40 C41 H41 118.8
C42 C41 H41 118.8
N31 C42 C41 120.8(11)
N31 C42 C7 121.5(12)
C41 C42 C7 117.5(13)
O2 C43 C32 116.6(12)
O2 C43 C79 121.8(13)
C32 C43 C79 121.6(13)
N20 C44 O40 119.9(13)
N20 C44 C250 119.4(13)
O40 C44 C250 120.4(13)
C82 C45 C102 116.9(16)
C82 C45 H8 121.5
C102 C45 H8 121.5
O68 C46 C327 125.0(13)
O68 C46 C290 112.2(12)
C327 C46 C290 122.8(15)
C92 C47 C39 122.7(15)
C92 C47 H47 118.6
C39 C47 H47 118.6
O50 C48 H48A 109.5
O50 C48 H48B 109.5
H48A C48 H48B 109.5
O50 C48 H48C 109.5
H48A C48 H48C 109.5
H48B C48 H48C 109.5
C39 C49 C23 117.3(14)
C39 C49 H49 121.3
C23 C49 H49 121.3
O6 C50 C129 121.8(14)
O6 C50 C57 117.5(12)
C129 C50 C57 120.7(15)
C117 C51 O35 124.5(17)
C117 C51 C77 122.3(16)
O35 C51 C77 113.2(14)
O1 C52 H52A 109.5
O1 C52 H52B 109.5
H52A C52 H52B 109.5
O1 C52 H52C 109.5
H52A C52 H52C 109.5
H52B C52 H52C 109.5
C64 C53 C55 117.1(13)
C64 C53 C58 125.2(14)
C55 C53 C58 117.7(15)
C94 C54 C64 114.9(15)
C94 C54 H54 122.5
C64 C54 H54 122.5
C14 C55 C53 121.7(17)
C14 C55 H55 119.2
C53 C55 H55 119.2
N33 C56 C158 131.8(17)
N33 C56 H56 114.1
C158 C56 H56 114.1
O5 C57 C95 125.8(13)
O5 C57 C50 114.5(13)
C95 C57 C50 119.4(13)
N4 C58 O3 121.6(11)
N4 C58 C53 121.5(14)
O3 C58 C53 116.9(12)
N27 C59 C204 125.1(16)
N27 C59 H59 117.4
C204 C59 H59 117.4
C96 C60 C40 117.2(14)
C96 C60 H60 121.4
C40 C60 H60 121.4
O17 C61 N5 121.0(13)
O17 C61 C199 119.5(12)
N5 C61 C199 119.3(12)
C120 C62 N1 121.8(16)
C120 C62 C80 116.4(14)
N1 C62 C80 121.4(13)
N3 C63 C79 127.1(12)
N3 C63 H63 116.5
C79 C63 H63 116.5
C53 C64 N3 122.0(12)
C53 C64 C54 124.3(14)
N3 C64 C54 113.7(13)
O41 C65 H65A 109.5
O41 C65 H65B 109.5
H65A C65 H65B 109.5
O41 C65 H65C 109.5
H65A C65 H65C 109.5
H65B C65 H65C 109.5
C168 C66 C90 119.3(13)
C168 C66 C9 115.2(12)
C90 C66 C9 125.4(12)
N21 C67 C222 120.0(13)
N21 C67 C113 121.0(14)
C222 C67 C113 119.0(14)
O23 C68 N10 122.2(11)
O23 C68 C156 119.5(13)
N10 C68 C156 118.4(12)
C106 C70 C79 119.9(14)
C106 C70 H70 120.0
C79 C70 H70 120.0
C77 C71 C73 122.2(17)
C77 C71 C6 122.7(15)
C73 C71 C6 115.0(16)
N1 C72 C129 129.2(16)
N1 C72 H72 115.4
C129 C72 H72 115.4
C127 C73 C71 119(2)
C127 C73 H19 120.5
C71 C73 H19 120.5
O28 C74 C126 124.8(14)
O28 C74 C114 119.9(15)
C126 C74 C114 115.2(16)
C270 C75 C338 118.1(17)
C270 C75 H75 120.9
C338 C75 H75 120.9
O18 C76 C231 121.6(13)
O18 C76 C247 118.9(14)
C231 C76 C247 119.4(14)
O34 C77 C71 124.0(15)
O34 C77 C51 119.9(14)
C71 C77 C51 116.1(15)
O73 C78 H78A 109.5
O73 C78 H78B 109.5
H78A C78 H78B 109.5
O73 C78 H78C 109.5
H78A C78 H78C 109.5
H78B C78 H78C 109.5
C70 C79 C43 118.4(13)
C70 C79 C63 119.4(12)
C43 C79 C63 122.1(12)
C101 C80 C62 119.9(14)
C101 C80 C84 117.2(15)
C62 C80 C84 122.8(12)
C82 C81 C83 123.7(14)
C82 C81 H81 118.1
C83 C81 H81 118.1
C81 C82 C45 121.2(16)
C81 C82 H82 119.4
C45 C82 H82 119.4
C81 C83 C37 117.7(14)
C81 C83 N23 122.5(12)
C37 C83 N23 119.8(13)
O7 C84 N2 120.7(14)
O7 C84 C80 120.5(12)
N2 C84 C80 118.4(14)
C99 C85 C209 122.1(11)
C99 C85 H85 118.9
C209 C85 H85 118.9
O67 C86 C112 123.8(14)
O67 C86 C34 112.9(11)
C112 C86 C34 122.5(15)
C118 C87 O14 118.9(15)
C118 C87 C89 123.2(15)
O14 C87 C89 117.8(14)
N16 C88 C274 126.6(13)
N16 C88 H88 116.7
C274 C88 H88 116.7
O164 C89 C87 118.4(14)
O164 C89 C125 128.3(17)
C87 C89 C125 113.2(17)
O25 C90 C31 121.4(12)
O25 C90 C66 120.7(12)
C31 C90 C66 117.9(12)
N19 C91 C228 126.2(15)
N19 C91 H91 116.9
C228 C91 H91 116.9
C47 C92 C26 117.5(13)
C47 C92 N16 118.3(13)
C26 C92 N16 124.2(13)
O49 C93 H93A 109.5
O49 C93 H93B 109.5
H93A C93 H93B 109.5
O49 C93 H93C 109.5
H93A C93 H93C 109.5
H93B C93 H93C 109.5
C14 C94 C54 121.1(15)
C14 C94 H94 119.5
C54 C94 H94 119.5
C57 C95 C124 120.0(16)
C57 C95 H95 120.0
C124 C95 H95 120.0
C7 C96 C60 125.1(13)
C7 C96 H96 117.5
C60 C96 H96 117.5
N6 C97 C118 126.4(16)
N6 C97 H97 116.8
C118 C97 H97 116.8
N8 C98 C223 125.3(15)
N8 C98 H98 117.4
C223 C98 H98 117.4
C85 C99 C103 120.3(12)
C85 C99 C36 116.3(10)
C103 C99 C36 123.4(12)
C120 C100 C104 117.9(17)
C120 C100 H100 121.0
C104 C100 H100 121.0
C80 C101 C104 121.8(18)
C80 C101 H101 119.1
C104 C101 H101 119.1
C37 C102 C45 119.4(14)
C37 C102 H102 120.3
C45 C102 H102 120.3
C99 C103 N29 124.7(12)
C99 C103 C202 118.0(13)
N29 C103 C202 117.2(11)
C101 C104 C100 119.1(16)
C101 C104 H104 120.5
C100 C104 H104 120.5
C390 C105 C158 121(2)
C390 C105 H105 119.6
C158 C105 H105 119.6
C70 C106 C30 124.2(17)
C70 C106 H106 117.9
C30 C106 H106 117.9
O68 C107 H10A 109.5
O68 C107 H10B 109.5
H10A C107 H10B 109.5
O68 C107 H10C 109.5
H10A C107 H10C 109.5
H10B C107 H10C 109.5
O5 C108 H10D 109.5
O5 C108 H10E 109.5
H10D C108 H10E 109.5
O5 C108 H10F 109.5
H10D C108 H10F 109.5
H10E C108 H10F 109.5
C111 C109 C115 124.3(17)
C111 C109 H109 117.8
C115 C109 H109 117.8
C209 C110 C202 121.7(15)
C209 C110 H110 119.1
C202 C110 H110 119.1
C109 C111 C112 117.7(16)
C109 C111 H111 121.2
C112 C111 H111 121.2
C86 C112 C111 119.6(16)
C86 C112 H112 120.2
C111 C112 H112 120.2
C291 C113 C67 118.5(14)
C291 C113 C21 114.3(12)
C67 C113 C21 127.2(13)
C143 C114 O27 127.3(16)
C143 C114 C74 123.2(18)
O27 C114 C74 109.5(16)
C34 C115 C33 123.1(13)
C34 C115 C109 119.2(15)
C33 C115 C109 117.2(15)
O9 C116 H11A 109.5
O9 C116 H11B 109.5
H11A C116 H11B 109.5
O9 C116 H11C 109.5
H11A C116 H11C 109.5
H11B C116 H11C 109.5
C51 C117 C127 119.2(19)
C51 C117 H117 120.4
C127 C117 H117 120.4
C87 C118 C97 125.2(15)
C87 C118 C121 121.5(16)
C97 C118 C121 113.2(15)
C141 C119 C12 120.4(18)
C141 C119 C27 116.5(15)
C12 C119 C27 123.1(15)
C100 C120 C62 124.9(18)
C100 C120 H120 117.6
C62 C120 H120 117.6
C128 C121 C118 114.7(19)
C128 C121 H121 122.6
C118 C121 H121 122.6
N11 C122 C126 126.4(18)
N11 C122 H122 116.8
C126 C122 H122 116.8
C169 C123 C180 124.2(13)
C169 C123 H123 117.9
C180 C123 H123 117.9
C136 C124 C95 121(2)
C136 C124 H124 119.3
C95 C124 H124 119.3
C128 C125 C89 122(2)
C128 C125 H125 119.0
C89 C125 H125 119.0
C122 C126 C74 126.7(19)
C122 C126 C137 115.2(18)
C74 C126 C137 118.1(15)
C73 C127 C117 121(2)
C73 C127 H127 119.5
C117 C127 H127 119.5
C121 C128 C125 125(2)
C121 C128 H128 117.4
C125 C128 H128 117.4
C72 C129 C50 126.1(17)
C72 C129 C136 118.6(14)
C50 C129 C136 114.4(15)
C342 C130 C215 118.0(14)
C342 C130 H130 121.0
C215 C130 H130 121.0
O26 C131 H13D 109.5
O26 C131 H13E 109.5
H13D C131 H13E 109.5
O26 C131 H13F 109.5
H13D C131 H13F 109.5
H13E C131 H13F 109.5
C137 C132 C143 124(2)
C137 C132 H132 118.1
C143 C132 H132 118.1
O58 C133 H16 109.5
O58 C133 H17 109.5
H16 C133 H17 109.5
O58 C133 H18 109.5
H16 C133 H18 109.5
H17 C133 H18 109.5
C342 C134 C173 116.6(13)
C342 C134 C18 117.0(12)
C173 C134 C18 126.4(13)
C124 C136 C129 123.8(18)
C124 C136 H136 118.1
C129 C136 H136 118.1
C132 C137 C126 123(2)
C132 C137 H137 118.6
C126 C137 H137 118.6
C156 C138 C180 123.2(13)
C156 C138 N9 120.0(11)
C180 C138 N9 116.8(11)
O48 C139 C4 126.7(14)
O48 C139 C177 119.4(14)
C4 C139 C177 113.9(12)
O164 C140 H14A 109.5
O164 C140 H14B 109.5
H14A C140 H14B 109.5
O164 C140 H14C 109.5
H14A C140 H14C 109.5
H14B C140 H14C 109.5
C119 C141 C154 121.5(19)
C119 C141 H141 119.2
C154 C141 H141 119.2
O35 C142 H14D 109.5
O35 C142 H14E 109.5
H14D C142 H14E 109.5
O35 C142 H14F 109.5
H14D C142 H14F 109.5
H14E C142 H14F 109.5
C114 C143 C132 116.3(18)
C114 C143 H143 121.8
C132 C143 H143 121.8
O27 C144 H2 109.5
O27 C144 H4 109.5
H2 C144 H4 109.5
O27 C144 H7 109.5
H2 C144 H7 109.5
H4 C144 H7 109.5
C177 C145 C254 120.8(14)
C177 C145 H145 119.6
C254 C145 H145 119.6
O61 C146 H14G 109.5
O61 C146 H14H 109.5
H14G C146 H14H 109.5
O61 C146 H14I 109.5
H14G C146 H14I 109.5
H14H C146 H14I 109.5
C281 C147 O37 126.9(18)
C281 C147 C233 121.5(19)
O37 C147 C233 111.4(14)
O67 C148 H14J 109.5
O67 C148 H14K 109.5
H14J C148 H14K 109.5
O67 C148 H14L 109.5
H14J C148 H14L 109.5
H14K C148 H14L 109.5
O18 C149 H14M 109.5
O18 C149 H14N 109.5
H14M C149 H14N 109.5
O18 C149 H14O 109.5
H14M C149 H14O 109.5
H14N C149 H14O 109.5
O102 C150 H15A 109.5
O102 C150 H15B 109.5
H15A C150 H15B 109.5
O102 C150 H15C 109.5
H15A C150 H15C 109.5
H15B C150 H15C 109.5
C154 C151 C153 125(3)
C154 C151 H151 117.3
C153 C151 H151 117.3
O74 C152 H15D 109.5
O74 C152 H15E 109.5
H15D C152 H15E 109.5
O74 C152 H15F 109.5
H15D C152 H15F 109.5
H15E C152 H15F 109.5
C151 C153 C12 119(2)
C151 C153 H153 120.4
C12 C153 H153 120.4
C151 C154 C141 117(2)
C151 C154 H154 121.4
C141 C154 H154 121.4
C182 C155 C168 116.7(15)
C182 C155 H155 121.6
C168 C155 H155 121.6
C138 C156 C68 128.5(13)
C138 C156 C187 117.5(11)
C68 C156 C187 114.0(11)
O37 C157 H11 109.5
O37 C157 H12 109.5
H11 C157 H12 109.5
O37 C157 H15 109.5
H11 C157 H15 109.5
H12 C157 H15 109.5
C190 C158 C105 120.5(14)
C190 C158 C56 118.7(13)
C105 C158 C56 119.2(15)
C210 C160 C323 118.4(13)
C210 C160 C24 116.1(13)
C323 C160 C24 125.3(14)
C173 C161 C215 120.9(15)
C173 C161 H161 119.5
C215 C161 H161 119.5
O54 C162 H16A 109.5
O54 C162 H16B 109.5
H16A C162 H16B 109.5
O54 C162 H16C 109.5
H16A C162 H16C 109.5
H16B C162 H16C 109.5
N23 C165 C22 125.2(13)
N23 C165 H165 117.4
C22 C165 H165 117.4
C155 C168 C66 121.4(13)
C155 C168 H168 119.3
C66 C168 H168 119.3
C123 C169 C187 119.7(14)
C123 C169 H169 120.1
C187 C169 H169 120.1
C222 C172 C216 121.8(16)
C222 C172 H172 119.1
C216 C172 H172 119.1
C161 C173 C134 119.6(15)
C161 C173 N35 119.1(13)
C134 C173 N35 121.3(12)
C249 C176 C199 123.7(15)
C249 C176 H176 118.1
C199 C176 H176 118.1
C145 C177 O49 125.8(13)
C145 C177 C139 123.2(14)
O49 C177 C139 110.6(11)
C274 C179 C227 122.5(15)
C274 C179 H179 118.7
C227 C179 H179 118.7
C138 C180 C123 116.4(12)
C138 C180 H180 121.8
C123 C180 H180 121.8
O42 C181 C267 119.4(16)
O42 C181 C310 126.1(15)
C267 C181 C310 114.3(15)
C31 C182 C155 123.1(16)
C31 C182 H182 118.4
C155 C182 H182 118.4
C169 C187 C156 119.1(12)
C169 C187 H187 120.5
C156 C187 H187 120.5
C254 C189 C4 124.3(15)
C254 C189 H189 117.9
C4 C189 H189 117.9
O168 C190 C158 126.0(13)
O168 C190 C252 115.1(14)
C158 C190 C252 118.8(14)
C251 C195 C213 125.3(16)
C251 C195 C198 113.0(16)
C213 C195 C198 121.7(14)
C245 C196 C309 120.0(13)
C245 C196 C35 125.4(14)
C309 C196 C35 114.5(13)
N35 C198 C195 127.0(16)
N35 C198 H198 116.5
C195 C198 H198 116.5
C258 C199 C176 116.1(15)
C258 C199 C61 128.1(14)
C176 C199 C61 115.7(14)
C250 C200 C260 121.1(14)
C250 C200 H200 119.4
C260 C200 H200 119.4
C271 C201 C260 118.0(16)
C271 C201 H201 121.0
C260 C201 H201 121.0
C103 C202 C110 119.8(12)
C103 C202 H202 120.1
C110 C202 H202 120.1
C59 C204 C290 125.6(14)
C59 C204 C360 113.9(16)
C290 C204 C360 120.5(14)
C110 C209 C85 118.1(14)
C110 C209 H209 121.0
C85 C209 H209 121.0
C285 C210 C160 117.8(15)
C285 C210 H210 121.1
C160 C210 H210 121.1
O60 C213 C359 122.9(16)
O60 C213 C195 122.5(15)
C359 C213 C195 114.4(14)
C130 C215 C161 120.6(14)
C130 C215 H215 119.7
C161 C215 H215 119.7
C291 C216 C172 117.9(14)
C291 C216 H216 121.0
C172 C216 H216 121.0
C172 C222 C67 119.6(15)
C172 C222 H222 120.2
C67 C222 H222 120.2
C296 C223 C435 123.9(18)
C296 C223 C98 124.3(15)
C435 C223 C98 111.6(17)
C327 C226 C360 121.9(18)
C327 C226 H226 119.0
C360 C226 H226 119.0
C179 C227 C231 116.3(15)
C179 C227 H227 121.8
C231 C227 H227 121.8
C233 C228 C301 121.5(15)
C233 C228 C91 123.5(14)
C301 C228 C91 115.0(15)
C266 C229 C330 116.4(18)
C266 C229 H229 121.8
C330 C229 H229 121.8
C76 C231 C227 122.0(13)
C76 C231 H231 119.0
C227 C231 H231 119.0
O38 C233 C228 127.1(15)
O38 C233 C147 115.7(16)
C228 C233 C147 117.2(15)
C249 C238 C280 121.9(18)
C249 C238 H238 119.0
C280 C238 H238 119.0
C196 C245 C307 121.7(14)
C196 C245 N18 124.5(12)
C307 C245 N18 113.6(12)
O19 C247 C76 116.4(13)
O19 C247 C274 125.5(11)
C76 C247 C274 118.0(14)
C176 C249 C238 118.5(16)
C176 C249 H249 120.8
C238 C249 H249 120.8
C261 C250 C200 117.9(14)
C261 C250 C44 128.3(14)
C200 C250 C44 113.7(12)
C195 C251 C412 112.8(19)
C195 C251 H251 123.6
C412 C251 H251 123.6
O58 C252 C283 124.1(14)
O58 C252 C190 116.2(13)
C283 C252 C190 119.6(16)
C307 C253 C302 117.0(16)
C307 C253 H253 121.5
C302 C253 H253 121.5
C189 C254 C145 118.3(13)
C189 C254 H254 120.9
C145 C254 H254 120.9
C28 C255 C38 116.1(15)
C28 C255 C8 116.5(12)
C38 C255 C8 127.4(13)
C199 C258 C280 123.9(14)
C199 C258 N6 120.4(14)
C280 C258 N6 115.2(12)
C201 C260 C200 119.2(15)
C201 C260 H260 120.4
C200 C260 H260 120.4
C250 C261 C271 120.4(15)
C250 C261 N19 120.4(14)
C271 C261 N19 118.0(13)
C310 C266 C229 119.3(19)
C310 C266 H266 120.3
C229 C266 H266 120.3
O41 C267 C181 115.5(14)
O41 C267 C330 123.9(16)
C181 C267 C330 120.6(17)
C75 C270 C28 121.5(16)
C75 C270 H270 119.3
C28 C270 H270 119.3
C201 C271 C261 122.0(15)
C201 C271 H271 119.0
C261 C271 H271 119.0
C300 C273 C285 118.4(15)
C300 C273 H273 120.8
C285 C273 H273 120.8
C179 C274 C247 121.0(12)
C179 C274 C88 116.3(13)
C247 C274 C88 122.5(13)
C238 C280 C258 115.6(15)
C238 C280 H280 122.2
C258 C280 H280 122.2
C147 C281 C317 120.7(19)
C147 C281 H281 119.7
C317 C281 H281 119.7
C252 C283 C390 119.5(18)
C252 C283 H283 120.3
C390 C283 H283 120.3
C273 C285 C210 123.8(16)
C273 C285 H285 118.1
C210 C285 H285 118.1
O69 C290 C204 123.6(13)
O69 C290 C46 120.4(14)
C204 C290 C46 115.9(13)
C216 C291 C113 122.9(13)
C216 C291 H291 118.5
C113 C291 H291 118.5
C223 C296 O29 123.6(16)
C223 C296 C379 122.3(16)
O29 C296 C379 113.9(16)
C273 C300 C323 122.1(16)
C273 C300 H300 119.0
C323 C300 H300 119.0
C317 C301 C228 118.8(18)
C317 C301 H301 120.6
C228 C301 H301 120.6
C309 C302 C253 119.2(17)
C309 C302 H302 120.4
C253 C302 H302 120.4
C358 C306 C437 126(2)
C358 C306 H306 116.8
C437 C306 H306 116.8
C245 C307 C253 118.5(15)
C245 C307 H307 120.7
C253 C307 H307 120.7
C302 C309 C196 122.4(14)
C302 C309 H309 118.8
C196 C309 H309 118.8
C266 C310 C181 125.9(16)
C266 C310 C29 115.5(16)
C181 C310 C29 118.6(14)
O59 C311 H31A 109.5
O59 C311 H31B 109.5
H31A C311 H31B 109.5
O59 C311 H31C 109.5
H31A C311 H31C 109.5
H31B C311 H31C 109.5
C437 C314 C13 114.7(19)
C437 C314 H314 122.7
C13 C314 H314 122.7
C281 C317 C301 120.2(18)
C281 C317 H317 119.9
C301 C317 H317 119.9
C300 C323 N8 119.2(14)
C300 C323 C160 118.7(14)
N8 C323 C160 121.9(12)
C226 C327 C46 118.9(15)
C226 C327 H327 120.6
C46 C327 H327 120.6
C229 C330 C267 123.3(19)
C229 C330 H330 118.3
C267 C330 H330 118.3
C391 C334 C379 118(2)
C391 C334 H334 120.8
C379 C334 H334 120.8
C38 C338 C75 120.1(15)
C38 C338 H338 120.0
C75 C338 H338 120.0
C130 C342 C134 124.1(13)
C130 C342 H342 118.0
C134 C342 H342 118.0
C306 C358 N11 124.5(17)
C306 C358 C377 116.5(16)
N11 C358 C377 119.0(16)
O59 C359 C213 113.8(14)
O59 C359 C368 124.3(16)
C213 C359 C368 121.7(18)
C226 C360 C204 119.5(18)
C226 C360 H360 120.2
C204 C360 H360 120.2
C412 C368 C359 119(2)
C412 C368 H368 120.3
C359 C368 H368 120.3
C13 C377 C11 120.6(17)
C13 C377 C358 117.4(18)
C11 C377 C358 122.0(14)
O13 C379 C296 118.8(15)
O13 C379 C334 123.6(16)
C296 C379 C334 117.6(17)
C105 C390 C283 120(2)
C105 C390 H390 120.0
C283 C390 H390 120.0
C334 C391 C435 123(2)
C334 C391 H391 118.7
C435 C391 H391 118.7
C368 C412 C251 126(2)
C368 C412 H412 116.8
C251 C412 H412 116.8
C223 C435 C391 114(2)
C223 C435 H435 122.8
C391 C435 H435 122.8
C306 C437 C314 120(2)
C306 C437 H437 120.2
C314 C437 H437 120.2
O13 C464 H46A 109.5
O13 C464 H46B 109.5
H46A C464 H46B 109.5
O13 C464 H46C 109.5
H46A C464 H46C 109.5
H46B C464 H46C 109.5

loop_
_geom_bond_atom_site_label_1
_geom_bond_atom_site_label_2
_geom_bond_distance
Cu1 O6 1.895(9)
Cu1 N2 1.945(11)
Cu1 N1 1.973(12)
Cu1 O2 2.028(9)
Cu1 O1 2.341(9)
Cu2 N4 1.914(12)
Cu2 O2 1.922(10)
Cu2 O8 1.928(8)
Cu2 N3 1.988(10)
Cu3 O8 1.881(9)
Cu3 O9 1.911(9)
Cu3 O7 1.915(9)
Cu3 O4 1.964(8)
Cu4 O4 1.895(9)
Cu4 O16 1.915(9)
Cu4 O3 1.920(8)
Cu4 O17 1.923(10)
Cu5 O11 1.860(10)
Cu5 O9 1.912(9)
Cu5 O10 1.944(9)
Cu5 O16 1.969(9)
Cu6 O14 1.874(10)
Cu6 N5 1.907(11)
Cu6 O11 1.945(11)
Cu6 N6 1.956(13)
Cu7 O29 1.896(11)
Cu7 N7 1.921(12)
Cu7 N8 1.982(11)
Cu7 O14 2.048(10)
Cu8 O19 1.889(9)
Cu8 N15 1.944(9)
Cu8 N16 1.957(12)
Cu8 O34 1.981(9)
Cu8 O35 2.338(12)
Cu9 O20 1.875(8)
Cu9 O34 1.922(10)
Cu9 N17 1.923(13)
Cu9 N18 1.948(12)
Cu10 O22 1.889(8)
Cu10 O20 1.915(8)
Cu10 O21 1.942(9)
Cu10 O33 1.944(9)
Cu11 O32 1.884(9)
Cu11 O36 1.895(7)
Cu11 O31 1.929(9)
Cu11 O33 1.929(9)
Cu11 Cu12 2.992(2)
Cu11 Cu19 3.013(2)
Cu12 O23 1.887(8)
Cu12 O36 1.904(8)
Cu12 O22 1.906(9)
Cu12 O24 1.948(9)
Cu13 O31 1.884(8)
Cu13 O30 1.905(10)
Cu13 O12 1.923(9)
Cu13 O24 1.956(9)
Cu14 O25 1.915(9)
Cu14 O12 1.927(9)
Cu14 N10 1.937(11)
Cu14 N9 1.978(9)
Cu15 O28 1.893(10)
Cu15 N13 1.906(11)
Cu15 N11 1.955(14)
Cu15 O25 2.030(10)
Cu15 O26 2.318(10)
Cu16 O48 1.891(10)
Cu16 N26 1.929(11)
Cu16 N29 1.956(11)
Cu16 O51 1.980(8)
Cu16 O50 2.346(9)
Cu17 O47 1.912(9)
Cu17 N23 1.926(11)
Cu17 N24 1.927(10)
Cu17 O51 1.928(8)
Cu18 O47 1.884(9)
Cu18 O45 1.890(8)
Cu18 O53 1.959(8)
Cu18 O46 1.964(9)
Cu19 O36 1.873(9)
Cu19 O52 1.888(9)
Cu19 O57 1.906(8)
Cu19 O53 1.943(7)
Cu19 Cu20 3.017(2)
Cu20 O45 1.897(8)
Cu20 O36 1.902(8)
Cu20 O44 1.907(9)
Cu20 O43 1.963(8)
Cu21 O57 1.900(8)
Cu21 O39 1.903(8)
Cu21 O40 1.917(10)
Cu21 O43 1.944(8)
Cu22 O39 1.890(9)
Cu22 N22 1.915(10)
Cu22 O42 1.924(8)
Cu22 N21 1.979(12)
Cu23 O38 1.894(9)
Cu23 N20 1.908(12)
Cu23 N19 1.912(12)
Cu23 O42 1.993(10)
Cu23 O41 2.352(11)
Cu24 O168 1.874(9)
Cu24 N32 1.899(10)
Cu24 O60 2.008(11)
Cu24 N33 2.029(14)
Cu25 N34 1.908(11)
Cu25 O60 1.916(10)
Cu25 O56 1.923(11)
Cu25 N35 1.966(11)
Cu25 O61 2.326(9)
Cu26 O56 1.895(10)
Cu26 O55 1.916(11)
Cu26 O54 1.925(8)
Cu26 O62 1.955(10)
Cu27 O62 1.906(10)
Cu27 O65 1.914(9)
Cu27 O63 1.922(9)
Cu27 O64 1.926(9)
Cu28 O70 1.904(7)
Cu28 O54 1.906(7)
Cu28 O71 1.942(9)
Cu28 O65 1.951(9)
Cu29 O69 1.878(9)
Cu29 N28 1.923(10)
Cu29 N27 1.967(13)
Cu29 O15 2.020(9)
Cu29 O67 2.328(9)
Cu30 O70 1.895(9)
Cu30 O15 1.916(7)
Cu30 N30 1.938(9)
Cu30 N31 1.946(11)
Cl1_a O89_a 1.464(9)
Cl1_a O91_a 1.465(9)
Cl1_a O88_a 1.469(9)
Cl1_a O90_a 1.470(9)
Cl2 O84 1.31(2)
Cl2 O87 1.41(4)
Cl2 O86 1.42(2)
Cl2 O85 1.450(16)
Cl3 O121 1.412(16)
Cl3 O66 1.44(3)
Cl3 O133 1.443(17)
Cl3 O152 1.54(3)
Cl4 O81 1.354(18)
Cl4 O82 1.393(14)
Cl4 O83 1.430(17)
Cl4 O80 1.48(2)
O1 C32 1.345(16)
O1 C52 1.449(17)
O2 C43 1.362(16)
O3 C58 1.304(17)
O4 N4 1.437(12)
O5 C57 1.350(17)
O5 C108 1.40(2)
O6 C50 1.339(18)
O7 C84 1.267(18)
O8 N2 1.396(14)
O9 C116 1.457(15)
O10 C24 1.271(16)
O11 N7 1.354(14)
O12 N13 1.391(14)
O13 C379 1.35(2)
O13 C464 1.37(2)
O14 C87 1.359(17)
O15 C34 1.307(15)
O16 N5 1.394(14)
O17 C61 1.277(15)
O18 C76 1.319(18)
O18 C149 1.439(18)
O19 C247 1.343(16)
O20 N15 1.409(13)
O21 C25 1.317(15)
O22 H22 0.9500
O23 C68 1.250(15)
O24 N10 1.435(12)
O25 C90 1.346(15)
O26 C31 1.365(16)
O26 C131 1.41(3)
O27 C114 1.41(2)
O27 C144 1.43(2)
O28 C74 1.286(18)
O29 C296 1.371(19)
O30 C11 1.319(18)
O31 H31 0.9500
O32 C35 1.293(17)
O33 N17 1.442(12)
O34 C77 1.336(17)
O35 C142 1.36(3)
O35 C51 1.363(18)
O37 C147 1.37(2)
O37 C157 1.41(3)
O38 C233 1.339(17)
O39 N20 1.411(13)
O40 C44 1.351(15)
O41 C267 1.363(18)
O41 C65 1.431(19)
O42 C181 1.306(18)
O43 N22 1.441(13)
O44 C21 1.263(13)
O45 H45 0.9500
O46 C36 1.282(14)
O47 N26 1.401(14)
O48 C139 1.279(15)
O49 C177 1.416(17)
O49 C93 1.475(19)
O50 C15 1.382(17)
O50 C48 1.464(15)
O51 C16 1.306(14)
O52 C20 1.356(14)
O53 N24 1.408(12)
O54 C162 1.426(15)
O55 C27 1.317(17)
O56 N32 1.351(15)
O57 H57 0.9500
O58 C252 1.353(17)
O58 C133 1.431(18)
O59 C359 1.37(2)
O59 C311 1.393(19)
O60 C213 1.273(17)
O61 C146 1.42(2)
O61 H61 0.9500
O62 N34 1.415(13)
O63 C18 1.258(15)
O64 C2 1.315(14)
O65 N30 1.379(12)
O67 C86 1.392(17)
O67 C148 1.47(2)
O68 C46 1.353(18)
O68 C107 1.428(17)
O69 C290 1.310(16)
O70 N28 1.427(14)
O71 C8 1.269(14)
O73 C78 1.408(18)
O73 H73 0.8400
O74 C152 1.35(2)
O74 H74 0.8400
O102 C150 1.46(2)
O102 H85A 0.8400
O164 C89 1.317(19)
O164 C140 1.46(2)
O168 C190 1.326(18)
N1 C72 1.29(2)
N1 C62 1.389(17)
N2 C84 1.324(17)
N3 C63 1.303(18)
N3 C64 1.420(19)
N4 C58 1.283(17)
N5 C61 1.361(17)
N6 C97 1.284(17)
N6 C258 1.489(19)
N7 C24 1.312(18)
N8 C98 1.277(18)
N8 C323 1.415(18)
N9 C9 1.297(15)
N9 C138 1.434(16)
N10 C68 1.334(17)
N11 C122 1.30(2)
N11 C358 1.429(19)
N13 C11 1.319(18)
N15 C25 1.288(16)
N16 C88 1.263(16)
N16 C92 1.460(16)
N17 C35 1.327(19)
N18 C6 1.291(18)
N18 C245 1.491(19)
N19 C91 1.321(16)
N19 C261 1.452(19)
N20 C44 1.293(19)
N21 C29 1.273(17)
N21 C67 1.399(18)
N22 C21 1.333(16)
N23 C165 1.352(16)
N23 C83 1.428(18)
N24 C20 1.361(17)
N26 C36 1.298(19)
N27 C59 1.309(17)
N27 C38 1.470(19)
N28 C8 1.285(17)
N29 C10 1.304(15)
N29 C103 1.409(17)
N30 C2 1.292(16)
N31 C33 1.302(17)
N31 C42 1.383(17)
N32 C27 1.314(18)
N33 C56 1.168(18)
N33 C12 1.38(2)
N34 C18 1.324(18)
N35 C198 1.289(18)
N35 C173 1.444(19)
C1 C3 1.379(18)
C1 C5 1.395(18)
C1 H1 0.9500
C2 C7 1.476(17)
C3 C15 1.335(18)
C3 H3 0.9500
C4 C10 1.360(19)
C4 C189 1.370(18)
C4 C139 1.46(2)
C5 C22 1.418(18)
C5 H5 0.9500
C6 C71 1.48(2)
C6 H6 0.9500
C7 C96 1.345(19)
C7 C42 1.476(16)
C8 C255 1.49(2)
C9 C66 1.444(19)
C9 H9 0.9500
C10 H10 0.9500
C11 C377 1.48(2)
C12 C119 1.44(2)
C12 C153 1.50(3)
C13 C377 1.31(2)
C13 C314 1.43(3)
C13 H13 0.9500
C14 C94 1.36(2)
C14 C55 1.37(2)
C14 H14 0.9500
C15 C16 1.468(18)
C16 C22 1.402(18)
C18 C134 1.506(18)
C20 C37 1.45(2)
C21 C113 1.469(19)
C22 C165 1.434(18)
C23 C26 1.318(16)
C23 C49 1.42(2)
C23 H23 0.9500
C24 C160 1.481(19)
C25 C26 1.527(19)
C26 C92 1.386(18)
C27 C119 1.53(2)
C28 C270 1.37(2)
C28 C255 1.386(19)
C28 H28 0.9500
C29 C310 1.48(2)
C29 H29 0.9500
C30 C106 1.39(2)
C30 C32 1.440(18)
C30 H30 0.9500
C31 C182 1.349(19)
C31 C90 1.389(18)
C32 C43 1.39(2)
C33 C115 1.41(2)
C33 H33 0.9500
C34 C115 1.39(2)
C34 C86 1.456(19)
C35 C196 1.489(18)
C36 C99 1.500(18)
C37 C83 1.378(18)
C37 C102 1.39(2)
C38 C338 1.37(2)
C38 C255 1.403(19)
C39 C49 1.40(2)
C39 C47 1.411(19)
C39 H39 0.9500
C40 C41 1.36(2)
C40 C60 1.405(17)
C40 H40 0.9500
C41 C42 1.393(19)
C41 H41 0.9500
C43 C79 1.407(19)
C44 C250 1.46(2)
C45 C82 1.359(19)
C45 C102 1.47(2)
C45 H8 0.9500
C46 C327 1.41(2)
C46 C290 1.438(19)
C47 C92 1.36(2)
C47 H47 0.9500
C48 H48A 0.9800
C48 H48B 0.9800
C48 H48C 0.9800
C49 H49 0.9500
C50 C129 1.39(2)
C50 C57 1.42(2)
C51 C117 1.34(2)
C51 C77 1.44(2)
C52 H52A 0.9800
C52 H52B 0.9800
C52 H52C 0.9800
C53 C64 1.35(2)
C53 C55 1.38(2)
C53 C58 1.429(18)
C54 C94 1.41(2)
C54 C64 1.438(19)
C54 H54 0.9500
C55 H55 0.9500
C56 C158 1.469(18)
C56 H56 0.9500
C57 C95 1.37(2)
C59 C204 1.42(2)
C59 H59 0.9500
C60 C96 1.386(19)
C60 H60 0.9500
C61 C199 1.43(2)
C62 C120 1.36(2)
C62 C80 1.46(2)
C63 C79 1.46(2)
C63 H63 0.9500
C65 H65A 0.9800
C65 H65B 0.9800
C65 H65C 0.9800
C66 C168 1.412(17)
C66 C90 1.416(19)
C67 C222 1.41(2)
C67 C113 1.419(19)
C68 C156 1.453(17)
C70 C106 1.30(2)
C70 C79 1.386(18)
C70 H70 0.9500
C71 C77 1.39(2)
C71 C73 1.43(2)
C72 C129 1.39(2)
C72 H72 0.9500
C73 C127 1.33(3)
C73 H19 0.9500
C74 C126 1.38(2)
C74 C114 1.45(2)
C75 C270 1.36(2)
C75 C338 1.41(2)
C75 H75 0.9500
C76 C231 1.39(2)
C76 C247 1.400(19)
C78 H78A 0.9800
C78 H78B 0.9800
C78 H78C 0.9800
C80 C101 1.325(19)
C80 C84 1.47(2)
C81 C82 1.35(2)
C81 C83 1.37(2)
C81 H81 0.9500
C82 H82 0.9500
C85 C99 1.360(18)
C85 C209 1.421(18)
C85 H85 0.9500
C86 C112 1.39(2)
C87 C118 1.32(2)
C87 C89 1.41(2)
C88 C274 1.431(17)
C88 H88 0.9500
C89 C125 1.45(2)
C91 C228 1.45(2)
C91 H91 0.9500
C93 H93A 0.9800
C93 H93B 0.9800
C93 H93C 0.9800
C94 H94 0.9500
C95 C124 1.38(2)
C95 H95 0.9500
C96 H96 0.9500
C97 C118 1.44(2)
C97 H97 0.9500
C98 C223 1.49(2)
C98 H98 0.9500
C99 C103 1.403(16)
C100 C120 1.35(2)
C100 C104 1.41(2)
C100 H100 0.9500
C101 C104 1.40(2)
C101 H101 0.9500
C102 H102 0.9500
C103 C202 1.412(19)
C104 H104 0.9500
C105 C390 1.36(3)
C105 C158 1.38(2)
C105 H105 0.9500
C106 H106 0.9500
C107 H10A 0.9800
C107 H10B 0.9800
C107 H10C 0.9800
C108 H10D 0.9800
C108 H10E 0.9800
C108 H10F 0.9800
C109 C111 1.35(2)
C109 C115 1.42(2)
C109 H109 0.9500
C110 C209 1.337(18)
C110 C202 1.42(2)
C110 H110 0.9500
C111 C112 1.41(2)
C111 H111 0.9500
C112 H112 0.9500
C113 C291 1.42(2)
C114 C143 1.39(3)
C116 H11A 0.9800
C116 H11B 0.9800
C116 H11C 0.9800
C117 C127 1.46(3)
C117 H117 0.9500
C118 C121 1.49(2)
C119 C141 1.41(2)
C120 H120 0.9500
C121 C128 1.30(3)
C121 H121 0.9500
C122 C126 1.38(2)
C122 H122 0.9500
C123 C169 1.345(19)
C123 C180 1.406(19)
C123 H123 0.9500
C124 C136 1.26(2)
C124 H124 0.9500
C125 C128 1.36(3)
C125 H125 0.9500
C126 C137 1.49(3)
C127 H127 0.9500
C128 H128 0.9500
C129 C136 1.48(2)
C130 C342 1.354(18)
C130 C215 1.378(19)
C130 H130 0.9500
C131 H13D 0.9800
C131 H13E 0.9800
C131 H13F 0.9800
C132 C137 1.21(2)
C132 C143 1.41(3)
C132 H132 0.9500
C133 H16 0.9800
C133 H17 0.9800
C133 H18 0.9800
C134 C342 1.406(19)
C134 C173 1.410(19)
C136 H136 0.9500
C137 H137 0.9500
C138 C156 1.391(18)
C138 C180 1.392(17)
C139 C177 1.46(2)
C140 H14A 0.9800
C140 H14B 0.9800
C140 H14C 0.9800
C141 C154 1.45(3)
C141 H141 0.9500
C142 H14D 0.9800
C142 H14E 0.9800
C142 H14F 0.9800
C143 H143 0.9500
C144 H2 0.9800
C144 H4 0.9800
C144 H7 0.9800
C145 C177 1.336(17)
C145 C254 1.40(2)
C145 H145 0.9500
C146 H14G 0.9800
C146 H14H 0.9800
C146 H14I 0.9800
C147 C281 1.34(2)
C147 C233 1.46(2)
C148 H14J 0.9800
C148 H14K 0.9800
C148 H14L 0.9800
C149 H14M 0.9800
C149 H14N 0.9800
C149 H14O 0.9800
C150 H15A 0.9800
C150 H15B 0.9800
C150 H15C 0.9800
C151 C154 1.35(3)
C151 C153 1.38(3)
C151 H151 0.9500
C152 H15D 0.9800
C152 H15E 0.9800
C152 H15F 0.9800
C153 H153 0.9500
C154 H154 0.9500
C155 C182 1.39(2)
C155 C168 1.397(19)
C155 H155 0.9500
C156 C187 1.460(18)
C157 H11 0.9800
C157 H12 0.9800
C157 H15 0.9800
C158 C190 1.38(2)
C160 C210 1.39(2)
C160 C323 1.45(2)
C161 C173 1.38(2)
C161 C215 1.39(2)
C161 H161 0.9500
C162 H16A 0.9800
C162 H16B 0.9800
C162 H16C 0.9800
C165 H165 0.9500
C168 H168 0.9500
C169 C187 1.400(17)
C169 H169 0.9500
C172 C222 1.38(2)
C172 C216 1.419(19)
C172 H172 0.9500
C176 C249 1.35(2)
C176 C199 1.38(2)
C176 H176 0.9500
C179 C274 1.37(2)
C179 C227 1.375(19)
C179 H179 0.9500
C180 H180 0.9500
C181 C267 1.39(2)
C181 C310 1.41(2)
C182 H182 0.9500
C187 H187 0.9500
C189 C254 1.363(19)
C189 H189 0.9500
C190 C252 1.428(19)
C195 C251 1.42(2)
C195 C213 1.42(2)
C195 C198 1.48(2)
C196 C245 1.338(19)
C196 C309 1.38(2)
C198 H198 0.9500
C199 C258 1.361(19)
C200 C250 1.39(2)
C200 C260 1.41(2)
C200 H200 0.9500
C201 C271 1.37(2)
C201 C260 1.378(19)
C201 H201 0.9500
C202 H202 0.9500
C204 C290 1.43(2)
C204 C360 1.44(2)
C209 H209 0.9500
C210 C285 1.39(2)
C210 H210 0.9500
C213 C359 1.39(2)
C215 H215 0.9500
C216 C291 1.35(2)
C216 H216 0.9500
C222 H222 0.9500
C223 C296 1.35(2)
C223 C435 1.40(3)
C226 C327 1.38(2)
C226 C360 1.38(2)
C226 H226 0.9500
C227 C231 1.43(2)
C227 H227 0.9500
C228 C233 1.34(2)
C228 C301 1.43(2)
C229 C266 1.39(2)
C229 C330 1.39(2)
C229 H229 0.9500
C231 H231 0.9500
C238 C249 1.37(2)
C238 C280 1.40(2)
C238 H238 0.9500
C245 C307 1.407(19)
C247 C274 1.407(19)
C249 H249 0.9500
C250 C261 1.346(18)
C251 C412 1.42(3)
C251 H251 0.9500
C252 C283 1.38(2)
C253 C307 1.42(2)
C253 C302 1.48(2)
C253 H253 0.9500
C254 H254 0.9500
C258 C280 1.40(2)
C260 H260 0.9500
C261 C271 1.38(2)
C266 C310 1.37(2)
C266 H266 0.9500
C267 C330 1.41(2)
C270 H270 0.9500
C271 H271 0.9500
C273 C300 1.35(2)
C273 C285 1.37(2)
C273 H273 0.9500
C280 H280 0.9500
C281 C317 1.37(3)
C281 H281 0.9500
C283 C390 1.40(3)
C283 H283 0.9500
C285 H285 0.9500
C291 H291 0.9500
C296 C379 1.42(2)
C300 C323 1.38(2)
C300 H300 0.9500
C301 C317 1.40(2)
C301 H301 0.9500
C302 C309 1.334(19)
C302 H302 0.9500
C306 C358 1.32(2)
C306 C437 1.32(2)
C306 H306 0.9500
C307 H307 0.9500
C309 H309 0.9500
C311 H31A 0.9800
C311 H31B 0.9800
C311 H31C 0.9800
C314 C437 1.42(3)
C314 H314 0.9500
C317 H317 0.9500
C327 H327 0.9500
C330 H330 0.9500
C334 C391 1.40(3)
C334 C379 1.46(2)
C334 H334 0.9500
C338 H338 0.9500
C342 H342 0.9500
C358 C377 1.48(2)
C359 C368 1.45(2)
C360 H360 0.9500
C368 C412 1.26(3)
C368 H368 0.9500
C390 H390 0.9500
C391 C435 1.49(3)
C391 H391 0.9500
C412 H412 0.9500
C435 H435 0.9500
C437 H437 0.9500
C464 H46A 0.9800
C464 H46B 0.9800
C464 H46C 0.9800

loop_
_platon_squeeze_void_nr
_platon_squeeze_void_average_x
_platon_squeeze_void_average_y
_platon_squeeze_void_average_z
_platon_squeeze_void_volume
_platon_squeeze_void_count_electrons
_platon_squeeze_void_content
1 -0.096 0.080 0.141 245 82 ' '
2 0.000 1.000 0.500 1505 503 ' '
3 0.096 0.920 0.859 245 85 ' '
4 0.072 0.246 0.967 13 4 ' '
5 0.074 0.668 0.931 8 3 ' '
6 0.229 0.352 0.010 7 1 ' '
7 0.292 0.479 0.927 28 13 ' '
8 0.708 0.521 0.073 28 12 ' '
9 0.771 0.648 0.990 7 1 ' '
10 0.928 0.754 0.032 13 4 ' '
11 0.926 0.332 0.069 9 3 ' '
